data_7032723
loop_
_publ_author_name
'Yuvaraj, K.'
'Roy, Dipak Kumar'
'Anju, V. P.'
'Mondal, Bijnaneswar'
'Varghese, Babu'
'Ghosh, Sundargopal'

_publ_section_title
;
 Mixed-metal chalcogenide tetrahedral clusters with an exo-polyhedral
 metal fragment.
;
_journal_issue 45
_journal_name_full 'Dalton transactions (Cambridge, England : 2003)'
_journal_page_first 17184
_journal_page_last 17190
_journal_paper_doi 10.1039/c4dt02329c
_journal_volume 43
_journal_year 2014
_chemical_formula_sum 'C29 H38 B5 Mo2 O9 Ru3 S'
_chemical_formula_weight 1111.79
_chemical_name_systematic
; 
 ? 
;
_space_group_IT_number 15
_symmetry_cell_setting monoclinic
_symmetry_space_group_name_Hall '-C 2yc'
_symmetry_space_group_name_H-M 'C 1 2/c 1'
_atom_sites_solution_hydrogens geom
_atom_sites_solution_primary direct
_atom_sites_solution_secondary difmap
_audit_creation_method SHELXL-97
_cell_angle_alpha 90.00
_cell_angle_beta 122.069(2)
_cell_angle_gamma 90.00
_cell_formula_units_Z 8
_cell_length_a 25.7689(9)
_cell_length_b 25.0277(9)
_cell_length_c 14.7792(5)
_cell_measurement_reflns_used 4896
_cell_measurement_temperature 296(2)
_cell_measurement_theta_max 20.8
_cell_measurement_theta_min 2.4
_cell_volume 8077.2(5)
_computing_cell_refinement 'APEX2/SAINT (Bruker, 2004)'
_computing_data_collection 'APEX2 (Bruker, 2004)'
_computing_data_reduction 'SAINT/XPREP (Bruker, 2004)'
_computing_molecular_graphics 'ORTEP3 (Farrugia, 1997) and Mercury (Bruno et al., 2002)'
_computing_publication_material 'SHELXL-97 (Sheldrick, 2008)'
_computing_structure_refinement 'SHELXL-97 (Sheldrick, 2008)'
_computing_structure_solution 'SIR92 (Altornare et al., 1993)'
_diffrn_ambient_temperature 296(2)
_diffrn_measured_fraction_theta_full 0.997
_diffrn_measured_fraction_theta_max 0.997
_diffrn_measurement_device_type 'Bruker axs kappa apex2 CCD Diffractometer'
_diffrn_measurement_method '\w and \f scan'
_diffrn_radiation_monochromator graphite
_diffrn_radiation_source 'fine-focus sealed tube'
_diffrn_radiation_type MoK\a
_diffrn_radiation_wavelength 0.71073
_diffrn_reflns_av_R_equivalents 0.0603
_diffrn_reflns_av_sigmaI/netI 0.0319
_diffrn_reflns_limit_h_max 25
_diffrn_reflns_limit_h_min -25
_diffrn_reflns_limit_k_max 25
_diffrn_reflns_limit_k_min -25
_diffrn_reflns_limit_l_max 14
_diffrn_reflns_limit_l_min -14
_diffrn_reflns_number 31674
_diffrn_reflns_theta_full 20.84
_diffrn_reflns_theta_max 20.84
_diffrn_reflns_theta_min 2.30
_diffrn_standards_decay_% 0
_exptl_absorpt_coefficient_mu 1.796
_exptl_absorpt_correction_T_max 0.882
_exptl_absorpt_correction_T_min 0.702
_exptl_absorpt_correction_type multi-scan
_exptl_absorpt_process_details 'SADABS (Bruker, 1999)'
_exptl_crystal_colour orange
_exptl_crystal_density_diffrn 1.829
_exptl_crystal_density_method 'not measured'
_exptl_crystal_description block
_exptl_crystal_F_000 4328
_exptl_crystal_size_max 0.15
_exptl_crystal_size_mid 0.10
_exptl_crystal_size_min 0.05
_refine_diff_density_max 0.566
_refine_diff_density_min -0.446
_refine_diff_density_rms 0.069
_refine_ls_extinction_method none
_refine_ls_goodness_of_fit_ref 1.030
_refine_ls_hydrogen_treatment mixed
_refine_ls_matrix_type full
_refine_ls_number_parameters 674
_refine_ls_number_reflns 4232
_refine_ls_number_restraints 538
_refine_ls_restrained_S_all 1.064
_refine_ls_R_factor_all 0.0425
_refine_ls_R_factor_gt 0.0284
_refine_ls_shift/su_max 0.005
_refine_ls_shift/su_mean 0.000
_refine_ls_structure_factor_coef Fsqd
_refine_ls_weighting_details 'calc w=1/[\s^2^(Fo^2^)+(0.0184P)^2^+40.1864P] where P=(Fo^2^+2Fc^2^)/3'
_refine_ls_weighting_scheme calc
_refine_ls_wR_factor_gt 0.0555
_refine_ls_wR_factor_ref 0.0617
_reflns_number_gt 3419
_reflns_number_total 4232
_reflns_threshold_expression >2sigma(I)
_cod_data_source_file c4dt02329c2.cif
_cod_data_source_block 6
_cod_depositor_comments 'Adding full bibliography for 7032721--7032723.cif.'
_cod_original_sg_symbol_H-M C2/c
_cod_database_code 7032723

loop_
_symmetry_equiv_pos_as_xyz
'x, y, z'
'-x, y, -z+1/2'
'x+1/2, y+1/2, z'
'-x+1/2, y+1/2, -z+1/2'
'-x, -y, -z'
'x, -y, z-1/2'
'-x+1/2, -y+1/2, -z'
'x+1/2, -y+1/2, z-1/2'

loop_
_atom_site_label
_atom_site_type_symbol
_atom_site_fract_x
_atom_site_fract_y
_atom_site_fract_z
_atom_site_U_iso_or_equiv
_atom_site_adp_type
_atom_site_occupancy
_atom_site_symmetry_multiplicity
_atom_site_calc_flag
_atom_site_refinement_flags
_atom_site_disorder_assembly
_atom_site_disorder_group
C1 C 0.2307(4) -0.0931(3) 0.7045(7) 0.063(2) Uani 1 1 d . A .
C2 C 0.2231(3) -0.0768(3) 0.6077(5) 0.057(2) Uani 1 1 d . A .
C3 C 0.2756(3) -0.0485(3) 0.6299(5) 0.0515(19) Uani 1 1 d . A .
C4 C 0.3170(3) -0.0484(3) 0.7416(6) 0.0531(19) Uani 1 1 d . A .
C5 C 0.2896(4) -0.0759(3) 0.7879(5) 0.057(2) Uani 1 1 d . A .
C6 C 0.3198(5) -0.0901(4) 0.9050(6) 0.110(4) Uani 1 1 d . . .
H6A H 0.3435 -0.1221 0.9198 0.165 Uiso 1 1 calc R . .
H6B H 0.2889 -0.0957 0.9216 0.165 Uiso 1 1 calc R . .
H6C H 0.3462 -0.0614 0.9478 0.165 Uiso 1 1 calc R . .
C7 C 0.1860(5) -0.1271(3) 0.7166(9) 0.121(4) Uani 1 1 d . . .
H7A H 0.1451 -0.1203 0.6580 0.181 Uiso 1 1 calc R . .
H7B H 0.1891 -0.1183 0.7825 0.181 Uiso 1 1 calc R . .
H7C H 0.1957 -0.1642 0.7170 0.181 Uiso 1 1 calc R . .
C8 C 0.1711(4) -0.0927(4) 0.4969(6) 0.100(3) Uani 1 1 d . . .
H8A H 0.1542 -0.0613 0.4536 0.150 Uiso 1 1 calc R . .
H8B H 0.1399 -0.1107 0.5021 0.150 Uiso 1 1 calc R . .
H8C H 0.1865 -0.1162 0.4650 0.150 Uiso 1 1 calc R . .
C9 C 0.2879(4) -0.0278(3) 0.5471(6) 0.086(3) Uani 1 1 d . . .
H9A H 0.2970 -0.0572 0.5161 0.129 Uiso 1 1 calc R . .
H9B H 0.3221 -0.0037 0.5803 0.129 Uiso 1 1 calc R . .
H9C H 0.2524 -0.0092 0.4923 0.129 Uiso 1 1 calc R . .
C10 C 0.3806(3) -0.0264(4) 0.7987(7) 0.091(3) Uani 1 1 d . . .
H10A H 0.3918 -0.0149 0.8688 0.136 Uiso 1 1 calc R . .
H10B H 0.3823 0.0033 0.7595 0.136 Uiso 1 1 calc R . .
H10C H 0.4085 -0.0537 0.8047 0.136 Uiso 1 1 calc R . .
C11 C 0.0595(3) 0.1132(3) 0.5068(5) 0.0492(18) Uani 1 1 d . . .
C12 C 0.0605(3) 0.1251(3) 0.6012(5) 0.0468(18) Uani 1 1 d . . .
C13 C 0.1047(3) 0.1655(3) 0.6573(5) 0.0505(19) Uani 1 1 d . . .
C14 C 0.1312(3) 0.1784(3) 0.5961(6) 0.0505(19) Uani 1 1 d . . .
C15 C 0.1033(3) 0.1461(3) 0.5042(5) 0.0522(19) Uani 1 1 d . . .
C16 C 0.1127(4) 0.1510(4) 0.4122(6) 0.085(3) Uani 1 1 d . . .
H16A H 0.1049 0.1171 0.3768 0.127 Uiso 1 1 calc R . .
H16B H 0.1541 0.1617 0.4385 0.127 Uiso 1 1 calc R . .
H16C H 0.0850 0.1772 0.3627 0.127 Uiso 1 1 calc R . .
C17 C 0.0139(3) 0.0781(3) 0.4155(6) 0.083(3) Uani 1 1 d . . .
H17A H -0.0005 0.0507 0.4423 0.125 Uiso 1 1 calc R . .
H17B H 0.0333 0.0619 0.3821 0.125 Uiso 1 1 calc R . .
H17C H -0.0201 0.0994 0.3641 0.125 Uiso 1 1 calc R . .
C18 C 0.0188(3) 0.1005(3) 0.6326(6) 0.074(2) Uani 1 1 d . . .
H18A H 0.0145 0.0630 0.6170 0.111 Uiso 1 1 calc R . .
H18B H -0.0207 0.1173 0.5931 0.111 Uiso 1 1 calc R . .
H18C H 0.0360 0.1057 0.7077 0.111 Uiso 1 1 calc R . .
C19 C 0.1165(3) 0.1931(3) 0.7565(6) 0.070(2) Uani 1 1 d . . .
H19A H 0.0948 0.2265 0.7377 0.105 Uiso 1 1 calc R . .
H19B H 0.1596 0.1997 0.8028 0.105 Uiso 1 1 calc R . .
H19C H 0.1027 0.1709 0.7926 0.105 Uiso 1 1 calc R . .
C20 C 0.1754(3) 0.2233(3) 0.6204(7) 0.080(3) Uani 1 1 d . . .
H20A H 0.2005 0.2150 0.5923 0.121 Uiso 1 1 calc R . .
H20B H 0.2008 0.2281 0.6963 0.121 Uiso 1 1 calc R . .
H20C H 0.1530 0.2556 0.5881 0.121 Uiso 1 1 calc R . .
B1 B 0.2624(3) 0.0862(3) 0.7657(6) 0.0369(18) Uani 1 1 d . A .
B2 B 0.2346(3) 0.0760(3) 0.6328(6) 0.043(2) Uani 1 1 d . A .
B3 B 0.1716(3) 0.0384(3) 0.5528(6) 0.044(2) Uani 1 1 d . A .
B4 B 0.1317(4) 0.0077(3) 0.6015(6) 0.050(2) Uani 1 1 d . A .
B5 B 0.1511(3) 0.0123(3) 0.7337(6) 0.045(2) Uani 1 1 d . A .
S1 S 0.33431(7) 0.13051(7) 0.84208(13) 0.0451(5) Uani 1 1 d . . .
Mo1 Mo 0.23102(2) -0.00072(2) 0.70674(4) 0.03619(17) Uani 1 1 d . . .
Mo2 Mo 0.15622(2) 0.09081(2) 0.65454(4) 0.03516(17) Uani 1 1 d . A .
Ru1 Ru 0.43925(3) 0.12459(3) 0.96978(6) 0.0574(2) Uani 0.9034(11) 1 d PU A 1
Ru2 Ru 0.38576(3) 0.19070(3) 0.79465(5) 0.0638(3) Uani 0.9034(11) 1 d PU A 1
Ru3 Ru 0.36258(3) 0.20234(2) 0.96396(5) 0.0452(2) Uani 0.9034(11) 1 d PU A 1
C21 C 0.5117(4) 0.1628(4) 1.0549(8) 0.083(3) Uani 0.9034(11) 1 d PU A 1
C22 C 0.4452(5) 0.0804(5) 1.0775(11) 0.090(3) Uani 0.9034(11) 1 d PU A 1
C23 C 0.4765(5) 0.0764(5) 0.9249(9) 0.094(3) Uani 0.9034(11) 1 d PU A 1
C24 C 0.4019(8) 0.1423(5) 0.7151(10) 0.112(3) Uani 0.9034(11) 1 d PDU A 1
C25 C 0.3285(6) 0.2310(5) 0.6772(10) 0.108(4) Uani 0.9034(11) 1 d PU A 1
C26 C 0.4565(5) 0.2302(5) 0.8379(8) 0.099(3) Uani 0.9034(11) 1 d PU A 1
C27 C 0.2946(4) 0.2480(4) 0.9225(7) 0.065(3) Uani 0.9034(11) 1 d PU A 1
C28 C 0.4257(4) 0.2479(4) 1.0614(7) 0.072(3) Uani 0.9034(11) 1 d PU A 1
C29 C 0.3574(4) 0.1687(4) 1.0715(7) 0.062(2) Uani 0.9034(11) 1 d PU A 1
O1 O 0.5563(3) 0.1866(3) 1.1046(6) 0.118(3) Uani 0.9034(11) 1 d PU A 1
O2 O 0.4471(4) 0.0540(4) 1.1441(7) 0.133(3) Uani 0.9034(11) 1 d PU A 1
O3 O 0.5041(3) 0.0474(4) 0.9047(7) 0.119(3) Uani 0.9034(11) 1 d PU A 1
O4 O 0.4119(4) 0.1120(4) 0.6674(7) 0.147(3) Uani 0.9034(11) 1 d PU A 1
O5 O 0.2962(6) 0.2601(5) 0.6094(7) 0.143(4) Uani 0.9034(11) 1 d PU A 1
O6 O 0.5003(4) 0.2549(4) 0.8653(7) 0.143(3) Uani 0.9034(11) 1 d PU A 1
O7 O 0.2565(4) 0.2770(4) 0.9044(6) 0.098(3) Uani 0.9034(11) 1 d PU A 1
O8 O 0.4646(3) 0.2758(3) 1.1195(6) 0.104(2) Uani 0.9034(11) 1 d PU A 1
O9 O 0.3540(3) 0.1500(4) 1.1374(6) 0.094(3) Uani 0.9034(11) 1 d PU A 1
Ru1' Ru 0.4105(3) 0.1363(3) 1.0201(6) 0.072(2) Uani 0.0966(11) 1 d PDU A 2
Ru2' Ru 0.4315(3) 0.1363(3) 0.8560(7) 0.080(3) Uani 0.0966(11) 1 d PDU A 2
Ru3' Ru 0.3613(3) 0.2159(3) 0.8658(5) 0.060(2) Uani 0.0966(11) 1 d PDU A 2
C21' C 0.481(2) 0.172(3) 1.131(5) 0.085(7) Uani 0.0966(11) 1 d PDU A 2
C22' C 0.430(6) 0.0635(19) 1.062(12) 0.101(7) Uani 0.0966(11) 1 d PDU A 2
C23' C 0.382(4) 0.152(4) 1.112(5) 0.073(7) Uani 0.0966(11) 1 d PDU A 2
C24' C 0.472(4) 0.079(3) 0.835(9) 0.102(7) Uani 0.0966(11) 1 d PDU A 2
C25' C 0.400(6) 0.1540(13) 0.710(3) 0.123(7) Uani 0.0966(11) 1 d PDU A 2
C26' C 0.495(4) 0.186(4) 0.897(8) 0.109(8) Uani 0.0966(11) 1 d PDU A 2
C27' C 0.301(3) 0.251(4) 0.883(6) 0.072(7) Uani 0.0966(11) 1 d PDU A 2
C28' C 0.422(5) 0.270(5) 0.927(11) 0.22(4) Uani 0.0966(11) 1 d PDU A 2
C29' C 0.321(5) 0.243(4) 0.724(3) 0.118(7) Uani 0.0966(11) 1 d PDU A 2
O1' O 0.5285(17) 0.190(2) 1.190(4) 0.105(12) Uani 0.0966(11) 1 d PDU A 2
O2' O 0.433(3) 0.0204(12) 1.092(6) 0.109(8) Uani 0.0966(11) 1 d PDU A 2
O3' O 0.375(3) 0.153(4) 1.183(4) 0.080(8) Uani 0.0966(11) 1 d PDU A 2
O4' O 0.489(3) 0.0410(19) 0.814(6) 0.122(10) Uani 0.0966(11) 1 d PDU A 2
O5' O 0.392(3) 0.159(3) 0.626(2) 0.122(9) Uani 0.0966(11) 1 d PDU A 2
O6' O 0.533(3) 0.216(3) 0.914(6) 0.113(10) Uani 0.0966(11) 1 d PDU A 2
O7' O 0.258(3) 0.276(3) 0.864(6) 0.076(8) Uani 0.0966(11) 1 d PDU A 2
O8' O 0.462(4) 0.299(3) 0.973(8) 0.22(4) Uani 0.0966(11) 1 d PDU A 2
O9' O 0.297(5) 0.270(4) 0.649(4) 0.124(9) Uani 0.0966(11) 1 d PDU A 2
H1 H 0.205(2) -0.006(2) 0.798(4) 0.051(17) Uiso 1 1 d . . .
H2 H 0.116(2) -0.010(2) 0.751(4) 0.043(16) Uiso 1 1 d . . .
H3 H 0.152(2) 0.062(2) 0.759(4) 0.053(17) Uiso 1 1 d . . .
H4 H 0.094(3) -0.019(2) 0.546(5) 0.062(19) Uiso 1 1 d . . .
H5 H 0.155(2) 0.032(2) 0.472(5) 0.049(17) Uiso 1 1 d . . .
H6 H 0.256(2) 0.0923(19) 0.588(4) 0.030(14) Uiso 1 1 d . . .
H7 H 0.277(2) 0.044(2) 0.819(4) 0.045(16) Uiso 1 1 d . . .
H8 H 0.225(2) 0.105(2) 0.781(4) 0.041(15) Uiso 1 1 d . . .

loop_
_atom_site_aniso_label
_atom_site_aniso_U_11
_atom_site_aniso_U_22
_atom_site_aniso_U_33
_atom_site_aniso_U_23
_atom_site_aniso_U_13
_atom_site_aniso_U_12
C1 0.095(7) 0.029(5) 0.083(6) -0.002(4) 0.060(6) -0.002(4)
C2 0.069(5) 0.041(5) 0.049(5) -0.015(4) 0.023(4) 0.003(4)
C3 0.067(5) 0.045(5) 0.048(5) -0.001(4) 0.035(4) 0.018(4)
C4 0.046(5) 0.047(5) 0.056(5) -0.006(4) 0.020(4) 0.013(4)
C5 0.085(6) 0.043(5) 0.039(5) 0.002(4) 0.030(5) 0.021(4)
C6 0.169(10) 0.096(8) 0.070(6) 0.036(5) 0.067(6) 0.074(7)
C7 0.179(11) 0.046(6) 0.199(11) -0.007(6) 0.143(10) -0.019(6)
C8 0.094(7) 0.089(7) 0.078(6) -0.044(5) 0.019(5) 0.000(6)
C9 0.118(7) 0.093(7) 0.081(6) 0.006(5) 0.075(6) 0.028(6)
C10 0.053(5) 0.099(7) 0.100(7) -0.020(6) 0.026(5) 0.019(5)
C11 0.030(4) 0.055(5) 0.045(5) 0.007(4) 0.009(3) 0.008(4)
C12 0.030(4) 0.059(5) 0.046(4) 0.008(4) 0.016(3) 0.011(4)
C13 0.037(4) 0.049(5) 0.055(5) -0.002(4) 0.017(4) 0.010(4)
C14 0.039(4) 0.043(5) 0.064(5) 0.018(4) 0.024(4) 0.013(4)
C15 0.044(4) 0.057(5) 0.051(5) 0.021(4) 0.022(4) 0.020(4)
C16 0.092(6) 0.104(7) 0.067(6) 0.035(5) 0.048(5) 0.030(5)
C17 0.049(5) 0.100(7) 0.061(5) -0.008(5) 0.003(4) 0.003(5)
C18 0.048(5) 0.083(6) 0.104(6) 0.006(5) 0.049(5) 0.001(4)
C19 0.071(5) 0.058(6) 0.071(5) 0.002(4) 0.031(4) 0.020(4)
C20 0.068(5) 0.055(6) 0.116(7) 0.020(5) 0.047(5) -0.005(4)
B1 0.026(4) 0.033(5) 0.055(5) -0.001(4) 0.023(4) 0.001(3)
B2 0.038(4) 0.049(5) 0.039(5) 0.004(4) 0.019(4) 0.006(4)
B3 0.040(5) 0.046(5) 0.037(5) -0.008(4) 0.015(4) -0.001(4)
B4 0.045(5) 0.048(6) 0.050(5) -0.003(4) 0.020(4) -0.001(4)
B5 0.037(5) 0.045(6) 0.054(5) 0.002(4) 0.025(4) -0.006(4)
S1 0.0326(9) 0.0475(12) 0.0511(11) -0.0110(9) 0.0194(8) -0.0087(8)
Mo1 0.0372(3) 0.0341(4) 0.0326(3) -0.0022(3) 0.0153(3) -0.0007(3)
Mo2 0.0266(3) 0.0392(4) 0.0360(3) 0.0019(3) 0.0142(3) -0.0002(3)
Ru1 0.0318(4) 0.0633(5) 0.0680(5) -0.0164(4) 0.0203(4) -0.0069(3)
Ru2 0.0549(4) 0.0894(6) 0.0545(4) -0.0199(4) 0.0340(4) -0.0333(4)
Ru3 0.0444(4) 0.0415(4) 0.0524(4) -0.0116(3) 0.0276(3) -0.0125(3)
C21 0.059(5) 0.086(6) 0.092(6) -0.019(5) 0.034(4) -0.015(4)
C22 0.072(5) 0.101(6) 0.096(5) 0.020(5) 0.045(4) 0.013(4)
C23 0.070(5) 0.099(6) 0.117(6) -0.030(5) 0.052(5) -0.004(5)
C24 0.105(6) 0.135(7) 0.114(6) -0.033(5) 0.070(5) -0.021(6)
C25 0.095(6) 0.130(7) 0.113(7) 0.023(6) 0.066(5) -0.028(5)
C26 0.097(6) 0.124(7) 0.096(6) -0.011(5) 0.065(5) -0.044(5)
C27 0.065(5) 0.056(5) 0.077(6) -0.004(4) 0.040(4) -0.004(4)
C28 0.072(5) 0.076(6) 0.079(5) -0.025(5) 0.048(5) -0.021(5)
C29 0.070(5) 0.061(5) 0.064(5) -0.001(4) 0.042(4) -0.003(4)
O1 0.067(4) 0.119(6) 0.132(5) -0.036(4) 0.029(4) -0.037(4)
O2 0.115(5) 0.152(6) 0.141(6) 0.043(5) 0.073(5) 0.029(5)
O3 0.087(5) 0.127(6) 0.145(5) -0.039(5) 0.063(4) -0.002(4)
O4 0.145(6) 0.184(7) 0.137(5) -0.062(5) 0.091(5) 0.000(5)
O5 0.127(6) 0.173(7) 0.127(6) 0.041(6) 0.066(5) -0.038(5)
O6 0.112(5) 0.171(7) 0.146(6) -0.004(5) 0.068(5) -0.073(5)
O7 0.088(4) 0.088(5) 0.119(6) -0.012(5) 0.055(4) 0.011(4)
O8 0.088(4) 0.106(5) 0.112(5) -0.050(4) 0.048(4) -0.047(4)
O9 0.119(6) 0.091(5) 0.087(5) -0.002(5) 0.065(5) -0.019(5)
Ru1' 0.057(4) 0.074(5) 0.072(4) 0.005(4) 0.026(3) -0.006(3)
Ru2' 0.040(4) 0.059(5) 0.129(6) -0.023(4) 0.036(4) -0.006(3)
Ru3' 0.056(4) 0.063(4) 0.063(4) -0.017(3) 0.033(3) -0.010(3)
C21' 0.074(9) 0.087(9) 0.090(9) -0.007(8) 0.040(7) -0.009(8)
C22' 0.090(8) 0.108(9) 0.103(9) 0.012(7) 0.051(6) 0.010(7)
C23' 0.078(9) 0.072(8) 0.074(9) -0.001(7) 0.043(6) -0.004(7)
C24' 0.088(8) 0.106(9) 0.114(9) -0.014(8) 0.056(6) -0.003(7)
C25' 0.119(8) 0.136(9) 0.122(9) -0.022(7) 0.069(6) -0.011(7)
C26' 0.107(9) 0.119(10) 0.107(9) -0.007(8) 0.060(7) -0.020(8)
C27' 0.072(8) 0.066(8) 0.079(9) -0.004(8) 0.042(6) -0.002(7)
C28' 0.22(4) 0.22(4) 0.22(4) -0.001(10) 0.12(2) 0.003(10)
C29' 0.110(9) 0.130(9) 0.119(9) 0.013(8) 0.064(7) -0.017(7)
O1' 0.099(14) 0.101(15) 0.103(14) 0.003(10) 0.046(9) -0.008(10)
O2' 0.102(10) 0.111(11) 0.111(10) 0.010(9) 0.055(7) 0.006(9)
O3' 0.087(10) 0.078(10) 0.075(10) 0.001(8) 0.043(7) -0.005(8)
O4' 0.114(12) 0.123(12) 0.126(12) -0.006(9) 0.062(8) -0.005(9)
O5' 0.123(10) 0.133(11) 0.119(10) -0.015(9) 0.071(7) -0.007(9)
O6' 0.106(12) 0.123(12) 0.120(12) -0.001(9) 0.067(8) -0.019(9)
O7' 0.077(10) 0.075(10) 0.081(10) -0.006(9) 0.045(7) 0.001(8)
O8' 0.22(4) 0.22(4) 0.22(4) -0.001(10) 0.12(2) 0.001(10)
O9' 0.120(11) 0.134(11) 0.122(11) 0.006(9) 0.066(7) -0.016(9)

loop_
_atom_type_symbol
_atom_type_description
_atom_type_scat_dispersion_real
_atom_type_scat_dispersion_imag
_atom_type_scat_source
C C 0.0033 0.0016 'International Tables Vol C Tables 4.2.6.8 and 6.1.1.4'
H H 0.0000 0.0000 'International Tables Vol C Tables 4.2.6.8 and 6.1.1.4'
B B 0.0013 0.0007 'International Tables Vol C Tables 4.2.6.8 and 6.1.1.4'
O O 0.0106 0.0060 'International Tables Vol C Tables 4.2.6.8 and 6.1.1.4'
S S 0.1246 0.1234 'International Tables Vol C Tables 4.2.6.8 and 6.1.1.4'
Mo Mo -1.6832 0.6857 'International Tables Vol C Tables 4.2.6.8 and 6.1.1.4'
Ru Ru -1.2594 0.8363 'International Tables Vol C Tables 4.2.6.8 and 6.1.1.4'

loop_
_geom_angle_atom_site_label_1
_geom_angle_atom_site_label_2
_geom_angle_atom_site_label_3
_geom_angle
C2 C1 C5 107.8(7)
C2 C1 C7 125.5(8)
C5 C1 C7 126.4(8)
C2 C1 Mo1 73.8(4)
C5 C1 Mo1 72.1(4)
C7 C1 Mo1 123.8(5)
C1 C2 C3 108.2(6)
C1 C2 C8 126.3(8)
C3 C2 C8 125.0(7)
C1 C2 Mo1 71.3(4)
C3 C2 Mo1 71.9(4)
C8 C2 Mo1 128.4(5)
C2 C3 C4 108.2(6)
C2 C3 C9 125.2(7)
C4 C3 C9 126.3(7)
C2 C3 Mo1 73.1(4)
C4 C3 Mo1 72.1(4)
C9 C3 Mo1 126.1(5)
C5 C4 C3 107.8(6)
C5 C4 C10 126.3(7)
C3 C4 C10 125.7(8)
C5 C4 Mo1 72.0(4)
C3 C4 Mo1 72.6(4)
C10 C4 Mo1 124.6(5)
C4 C5 C1 107.9(6)
C4 C5 C6 125.9(8)
C1 C5 C6 125.8(8)
C4 C5 Mo1 72.9(4)
C1 C5 Mo1 72.1(4)
C6 C5 Mo1 125.5(5)
C5 C6 H6A 109.5
C5 C6 H6B 109.5
H6A C6 H6B 109.5
C5 C6 H6C 109.5
H6A C6 H6C 109.5
H6B C6 H6C 109.5
C1 C7 H7A 109.5
C1 C7 H7B 109.5
H7A C7 H7B 109.5
C1 C7 H7C 109.5
H7A C7 H7C 109.5
H7B C7 H7C 109.5
C2 C8 H8A 109.5
C2 C8 H8B 109.5
H8A C8 H8B 109.5
C2 C8 H8C 109.5
H8A C8 H8C 109.5
H8B C8 H8C 109.5
C3 C9 H9A 109.5
C3 C9 H9B 109.5
H9A C9 H9B 109.5
C3 C9 H9C 109.5
H9A C9 H9C 109.5
H9B C9 H9C 109.5
C4 C10 H10A 109.5
C4 C10 H10B 109.5
H10A C10 H10B 109.5
C4 C10 H10C 109.5
H10A C10 H10C 109.5
H10B C10 H10C 109.5
C12 C11 C15 107.8(6)
C12 C11 C17 127.0(7)
C15 C11 C17 124.6(7)
C12 C11 Mo2 71.2(3)
C15 C11 Mo2 72.3(3)
C17 C11 Mo2 129.0(5)
C11 C12 C13 108.6(6)
C11 C12 C18 125.1(7)
C13 C12 C18 126.3(7)
C11 C12 Mo2 73.6(4)
C13 C12 Mo2 71.8(4)
C18 C12 Mo2 123.2(5)
C12 C13 C14 107.1(6)
C12 C13 C19 125.9(7)
C14 C13 C19 126.7(7)
C12 C13 Mo2 72.6(4)
C14 C13 Mo2 72.4(4)
C19 C13 Mo2 124.8(5)
C15 C14 C13 108.2(6)
C15 C14 C20 126.4(7)
C13 C14 C20 125.0(7)
C15 C14 Mo2 73.5(4)
C13 C14 Mo2 71.5(4)
C20 C14 Mo2 126.4(5)
C14 C15 C11 108.3(6)
C14 C15 C16 125.6(7)
C11 C15 C16 125.7(7)
C14 C15 Mo2 71.4(4)
C11 C15 Mo2 72.6(4)
C16 C15 Mo2 127.8(5)
C15 C16 H16A 109.5
C15 C16 H16B 109.5
H16A C16 H16B 109.5
C15 C16 H16C 109.5
H16A C16 H16C 109.5
H16B C16 H16C 109.5
C11 C17 H17A 109.5
C11 C17 H17B 109.5
H17A C17 H17B 109.5
C11 C17 H17C 109.5
H17A C17 H17C 109.5
H17B C17 H17C 109.5
C12 C18 H18A 109.5
C12 C18 H18B 109.5
H18A C18 H18B 109.5
C12 C18 H18C 109.5
H18A C18 H18C 109.5
H18B C18 H18C 109.5
C13 C19 H19A 109.5
C13 C19 H19B 109.5
H19A C19 H19B 109.5
C13 C19 H19C 109.5
H19A C19 H19C 109.5
H19B C19 H19C 109.5
C14 C20 H20A 109.5
C14 C20 H20B 109.5
H20A C20 H20B 109.5
C14 C20 H20C 109.5
H20A C20 H20C 109.5
H20B C20 H20C 109.5
B2 B1 S1 116.2(5)
B2 B1 Mo1 65.2(4)
S1 B1 Mo1 142.5(4)
B2 B1 Mo2 65.2(3)
S1 B1 Mo2 142.0(4)
Mo1 B1 Mo2 74.8(2)
B2 B1 H7 113(2)
S1 B1 H7 104(2)
Mo1 B1 H7 51(2)
Mo2 B1 H7 109(2)
B2 B1 H8 113(2)
S1 B1 H8 106(2)
Mo1 B1 H8 107(2)
Mo2 B1 H8 50(2)
H7 B1 H8 103(3)
B3 B2 B1 122.8(6)
B3 B2 Mo1 65.9(4)
B1 B2 Mo1 70.6(4)
B3 B2 Mo2 65.7(4)
B1 B2 Mo2 70.8(4)
Mo1 B2 Mo2 78.3(3)
B3 B2 H6 112(2)
B1 B2 H6 125(2)
Mo1 B2 H6 138(2)
Mo2 B2 H6 141(2)
B2 B3 B4 121.4(6)
B2 B3 Mo2 69.1(4)
B4 B3 Mo2 67.2(4)
B2 B3 Mo1 69.0(4)
B4 B3 Mo1 67.0(4)
Mo2 B3 Mo1 80.5(3)
B2 B3 H5 122(3)
B4 B3 H5 117(3)
Mo2 B3 H5 140(3)
Mo1 B3 H5 139(3)
B3 B4 B5 124.0(6)
B3 B4 Mo1 66.8(4)
B5 B4 Mo1 71.2(4)
B3 B4 Mo2 66.6(4)
B5 B4 Mo2 71.4(4)
Mo1 B4 Mo2 80.3(3)
B3 B4 H4 116(3)
B5 B4 H4 119(3)
Mo1 B4 H4 135(3)
Mo2 B4 H4 145(3)
B4 B5 Mo1 63.4(4)
B4 B5 Mo2 63.4(4)
Mo1 B5 Mo2 74.9(2)
B4 B5 H1 111(2)
Mo1 B5 H1 50(2)
Mo2 B5 H1 110(2)
B4 B5 H2 114(2)
Mo1 B5 H2 144(3)
Mo2 B5 H2 138(3)
H1 B5 H2 109(3)
B4 B5 H3 110(2)
Mo1 B5 H3 108(2)
Mo2 B5 H3 49(2)
H1 B5 H3 106(3)
H2 B5 H3 106(3)
B1 S1 Ru3' 140.4(3)
B1 S1 Ru1' 132.5(3)
Ru3' S1 Ru1' 75.7(3)
B1 S1 Ru1 140.8(2)
Ru3' S1 Ru1 78.60(17)
Ru1' S1 Ru1 33.3(2)
B1 S1 Ru2 135.6(2)
Ru3' S1 Ru2 41.31(17)
Ru1' S1 Ru2 91.54(19)
Ru1 S1 Ru2 71.78(5)
B1 S1 Ru3 133.9(2)
Ru3' S1 Ru3 37.27(17)
Ru1' S1 Ru3 49.7(2)
Ru1 S1 Ru3 71.20(5)
Ru2 S1 Ru3 75.26(5)
B1 S1 Ru2' 135.9(3)
Ru3' S1 Ru2' 72.7(2)
Ru1' S1 Ru2' 71.4(3)
Ru1 S1 Ru2' 39.7(2)
Ru2 S1 Ru2' 42.2(2)
Ru3 S1 Ru2' 90.17(19)
B3 Mo1 B4 46.2(3)
B3 Mo1 B2 45.2(3)
B4 Mo1 B2 84.6(3)
B3 Mo1 C5 144.0(3)
B4 Mo1 C5 130.0(3)
B2 Mo1 C5 140.2(3)
B3 Mo1 C1 115.9(3)
B4 Mo1 C1 95.3(3)
B2 Mo1 C1 148.5(3)
C5 Mo1 C1 35.8(3)
B3 Mo1 B5 85.4(3)
B4 Mo1 B5 45.4(3)
B2 Mo1 B5 103.6(3)
C5 Mo1 B5 114.9(3)
C1 Mo1 B5 98.4(3)
B3 Mo1 C4 121.3(3)
B4 Mo1 C4 145.7(3)
B2 Mo1 C4 105.5(3)
C5 Mo1 C4 35.1(2)
C1 Mo1 C4 59.0(3)
B5 Mo1 C4 149.8(3)
B3 Mo1 B1 83.3(3)
B4 Mo1 B1 102.6(3)
B2 Mo1 B1 44.2(3)
C5 Mo1 B1 124.5(3)
C1 Mo1 B1 160.0(3)
B5 Mo1 B1 88.1(3)
C4 Mo1 B1 107.3(2)
B3 Mo1 C3 88.7(3)
B4 Mo1 C3 113.4(3)
B2 Mo1 C3 92.5(3)
C5 Mo1 C3 58.6(2)
C1 Mo1 C3 58.5(3)
B5 Mo1 C3 150.3(3)
C4 Mo1 C3 35.4(2)
B1 Mo1 C3 120.1(3)
B3 Mo1 C2 86.2(3)
B4 Mo1 C2 87.3(3)
B2 Mo1 C2 113.9(3)
C5 Mo1 C2 58.6(2)
C1 Mo1 C2 34.9(2)
B5 Mo1 C2 115.5(3)
C4 Mo1 C2 58.5(2)
B1 Mo1 C2 153.2(3)
C3 Mo1 C2 34.9(2)
B3 Mo1 Mo2 49.7(2)
B4 Mo1 Mo2 49.9(2)
B2 Mo1 Mo2 50.9(2)
C5 Mo1 Mo2 164.91(18)
C1 Mo1 Mo2 144.1(2)
B5 Mo1 Mo2 52.7(2)
C4 Mo1 Mo2 155.5(2)
B1 Mo1 Mo2 52.71(17)
C3 Mo1 Mo2 136.47(17)
C2 Mo1 Mo2 131.89(17)
B3 Mo1 H1 118.6(18)
B4 Mo1 H1 77.4(18)
B2 Mo1 H1 123.7(18)
C5 Mo1 H1 87.3(18)
C1 Mo1 H1 86.7(18)
B5 Mo1 H1 33.4(17)
C4 Mo1 H1 119.1(18)
B1 Mo1 H1 88.6(17)
C3 Mo1 H1 143.6(18)
C2 Mo1 H1 118.0(18)
Mo2 Mo1 H1 78.0(18)
B3 Mo1 H7 115.3(18)
B4 Mo1 H7 122.4(16)
B2 Mo1 H7 74.9(18)
C5 Mo1 H7 95.8(17)
C1 Mo1 H7 128.7(18)
B5 Mo1 H7 88.0(16)
C4 Mo1 H7 91.9(16)
B1 Mo1 H7 32.2(17)
C3 Mo1 H7 120.6(16)
C2 Mo1 H7 150.2(17)
Mo2 Mo1 H7 76.6(17)
H1 Mo1 H7 71(2)
B3 Mo2 B4 46.2(3)
B3 Mo2 B2 45.1(3)
B4 Mo2 B2 84.4(3)
B3 Mo2 C13 144.7(3)
B4 Mo2 C13 135.7(3)
B2 Mo2 C13 135.1(3)
B3 Mo2 C12 122.4(3)
B4 Mo2 C12 100.1(3)
B2 Mo2 C12 152.9(2)
C13 Mo2 C12 35.7(2)
B3 Mo2 C14 115.3(3)
B4 Mo2 C14 142.4(3)
B2 Mo2 C14 101.4(3)
C13 Mo2 C14 36.0(2)
C12 Mo2 C14 59.2(2)
B3 Mo2 B5 85.3(3)
B4 Mo2 B5 45.3(3)
B2 Mo2 B5 103.2(3)
C13 Mo2 B5 119.3(3)
C12 Mo2 B5 98.6(3)
C14 Mo2 B5 155.1(3)
B3 Mo2 B1 83.2(3)
B4 Mo2 B1 102.3(3)
B2 Mo2 B1 44.1(3)
C13 Mo2 B1 120.0(3)
C12 Mo2 B1 153.8(3)
C14 Mo2 B1 107.5(2)
B5 Mo2 B1 87.8(3)
B3 Mo2 C15 85.9(3)
B4 Mo2 C15 108.0(3)
B2 Mo2 C15 94.4(3)
C13 Mo2 C15 59.2(2)
C12 Mo2 C15 58.7(2)
C14 Mo2 C15 35.1(2)
B5 Mo2 C15 144.7(3)
B1 Mo2 C15 124.9(3)
B3 Mo2 C11 89.6(3)
B4 Mo2 C11 86.1(3)
B2 Mo2 C11 119.9(3)
C13 Mo2 C11 59.1(2)
C12 Mo2 C11 35.2(2)
C14 Mo2 C11 58.7(2)
B5 Mo2 C11 110.7(3)
B1 Mo2 C11 159.6(3)
C15 Mo2 C11 35.1(2)
B3 Mo2 Mo1 49.8(2)
B4 Mo2 Mo1 49.8(2)
B2 Mo2 Mo1 50.8(2)
C13 Mo2 Mo1 165.57(17)
C12 Mo2 Mo1 147.29(18)
C14 Mo2 Mo1 152.03(17)
B5 Mo2 Mo1 52.4(2)
B1 Mo2 Mo1 52.50(19)
C15 Mo2 Mo1 134.98(18)
C11 Mo2 Mo1 132.90(17)
B3 Mo2 H3 118.3(19)
B4 Mo2 H3 77.4(19)
B2 Mo2 H3 122.8(18)
C13 Mo2 H3 90.7(19)
C12 Mo2 H3 84.1(17)
C14 Mo2 H3 125.5(19)
B5 Mo2 H3 33.3(19)
B1 Mo2 H3 87.8(17)
C15 Mo2 H3 142.8(17)
C11 Mo2 H3 112.3(17)
Mo1 Mo2 H3 77.3(18)
B3 Mo2 H8 113.5(17)
B4 Mo2 H8 120.1(17)
B2 Mo2 H8 73.6(17)
C13 Mo2 H8 94.3(17)
C12 Mo2 H8 124.1(17)
C14 Mo2 H8 96.9(17)
B5 Mo2 H8 86.3(16)
B1 Mo2 H8 30.6(17)
C15 Mo2 H8 128.3(16)
C11 Mo2 H8 152.8(17)
Mo1 Mo2 H8 74.3(17)
H3 Mo2 H8 70(2)
C21 Ru1 C23 92.9(4)
C21 Ru1 C22 97.4(5)
C23 Ru1 C22 95.4(5)
C21 Ru1 S1 145.6(3)
C23 Ru1 S1 110.2(3)
C22 Ru1 S1 105.1(3)
C21 Ru1 Ru3 96.0(3)
C23 Ru1 Ru3 160.8(3)
C22 Ru1 Ru3 100.2(4)
S1 Ru1 Ru3 54.89(5)
C21 Ru1 Ru2 98.5(3)
C23 Ru1 Ru2 98.6(4)
C22 Ru1 Ru2 158.2(3)
S1 Ru1 Ru2 54.21(5)
Ru3 Ru1 Ru2 63.27(3)
C26 Ru2 C25 100.2(5)
C26 Ru2 C24 93.2(6)
C25 Ru2 C24 95.4(6)
C26 Ru2 S1 147.5(3)
C25 Ru2 S1 109.4(3)
C24 Ru2 S1 96.9(4)
C26 Ru2 Ru1 95.0(4)
C25 Ru2 Ru1 162.7(3)
C24 Ru2 Ru1 91.9(4)
S1 Ru2 Ru1 54.01(4)
C26 Ru2 Ru3 105.4(3)
C25 Ru2 Ru3 109.1(4)
C24 Ru2 Ru3 145.5(4)
S1 Ru2 Ru3 52.73(4)
Ru1 Ru2 Ru3 58.27(2)
C29 Ru3 C28 92.6(4)
C29 Ru3 C27 94.3(4)
C28 Ru3 C27 99.0(4)
C29 Ru3 S1 100.0(3)
C28 Ru3 S1 146.5(3)
C27 Ru3 S1 110.7(3)
C29 Ru3 Ru1 91.7(3)
C28 Ru3 Ru1 95.2(3)
C27 Ru3 Ru1 164.3(3)
S1 Ru3 Ru1 53.91(4)
C29 Ru3 Ru2 146.8(3)
C28 Ru3 Ru2 103.4(3)
C27 Ru3 Ru2 111.2(3)
S1 Ru3 Ru2 52.01(5)
Ru1 Ru3 Ru2 58.46(3)
O1 C21 Ru1 178.0(10)
O2 C22 Ru1 177.4(11)
O3 C23 Ru1 174.4(9)
O4 C24 Ru2 179.0(12)
O5 C25 Ru2 173.7(13)
O6 C26 Ru2 179.4(12)
O7 C27 Ru3 175.3(9)
O8 C28 Ru3 178.8(8)
O9 C29 Ru3 177.7(9)
C21' Ru1' C22' 102(5)
C21' Ru1' C23' 81(4)
C22' Ru1' C23' 95(5)
C21' Ru1' S1 149(3)
C22' Ru1' S1 103(5)
C23' Ru1' S1 114(3)
C21' Ru1' Ru2' 102(2)
C22' Ru1' Ru2' 99(4)
C23' Ru1' Ru2' 165(3)
S1 Ru1' Ru2' 56.0(2)
C21' Ru1' Ru3' 101(3)
C22' Ru1' Ru3' 152(5)
C23' Ru1' Ru3' 105(3)
S1 Ru1' Ru3' 50.68(19)
Ru2' Ru1' Ru3' 59.6(3)
C26' Ru2' C24' 95(5)
C26' Ru2' C25' 89(5)
C24' Ru2' C25' 86(4)
C26' Ru2' S1 139(4)
C24' Ru2' S1 126(3)
C25' Ru2' S1 97(4)
C26' Ru2' Ru3' 89(4)
C24' Ru2' Ru3' 174(3)
C25' Ru2' Ru3' 90(2)
S1 Ru2' Ru3' 50.45(19)
C26' Ru2' Ru1' 105(3)
C24' Ru2' Ru1' 122(4)
C25' Ru2' Ru1' 146(4)
S1 Ru2' Ru1' 52.6(2)
Ru3' Ru2' Ru1' 60.7(3)
C28' Ru3' C29' 96(6)
C28' Ru3' C27' 97(7)
C29' Ru3' C27' 89(4)
C28' Ru3' S1 151(5)
C29' Ru3' S1 103(3)
C27' Ru3' S1 105(3)
C28' Ru3' Ru2' 99(6)
C29' Ru3' Ru2' 101(3)
C27' Ru3' Ru2' 160(3)
S1 Ru3' Ru2' 56.8(2)
C28' Ru3' Ru1' 103(4)
C29' Ru3' Ru1' 155(3)
C27' Ru3' Ru1' 106(2)
S1 Ru3' Ru1' 53.6(2)
Ru2' Ru3' Ru1' 59.7(3)
O1' C21' Ru1' 169(7)
O2' C22' Ru1' 167(9)
O3' C23' Ru1' 164(6)
O4' C24' Ru2' 169(8)
O5' C25' Ru2' 165(9)
O6' C26' Ru2' 174(9)
O7' C27' Ru3' 161(6)
O8' C28' Ru3' 172(10)
O9' C29' Ru3' 165(7)

loop_
_geom_bond_atom_site_label_1
_geom_bond_atom_site_label_2
_geom_bond_distance
C1 C2 1.397(10)
C1 C5 1.421(10)
C1 C7 1.519(11)
C1 Mo1 2.311(7)
C2 C3 1.402(10)
C2 C8 1.518(9)
C2 Mo1 2.344(6)
C3 C4 1.412(9)
C3 C9 1.511(9)
C3 Mo1 2.329(6)
C4 C5 1.399(10)
C4 C10 1.493(10)
C4 Mo1 2.322(6)
C5 C6 1.515(9)
C5 Mo1 2.311(7)
C6 H6A 0.9600
C6 H6B 0.9600
C6 H6C 0.9600
C7 H7A 0.9600
C7 H7B 0.9600
C7 H7C 0.9600
C8 H8A 0.9600
C8 H8B 0.9600
C8 H8C 0.9600
C9 H9A 0.9600
C9 H9B 0.9600
C9 H9C 0.9600
C10 H10A 0.9600
C10 H10B 0.9600
C10 H10C 0.9600
C11 C12 1.412(9)
C11 C15 1.416(9)
C11 C17 1.512(9)
C11 Mo2 2.349(6)
C12 C13 1.416(9)
C12 C18 1.511(9)
C12 Mo2 2.317(6)
C13 C14 1.430(9)
C13 C19 1.498(9)
C13 Mo2 2.307(7)
C14 C15 1.406(9)
C14 C20 1.502(9)
C14 Mo2 2.318(7)
C15 C16 1.506(9)
C15 Mo2 2.344(6)
C16 H16A 0.9600
C16 H16B 0.9600
C16 H16C 0.9600
C17 H17A 0.9600
C17 H17B 0.9600
C17 H17C 0.9600
C18 H18A 0.9600
C18 H18B 0.9600
C18 H18C 0.9600
C19 H19A 0.9600
C19 H19B 0.9600
C19 H19C 0.9600
C20 H20A 0.9600
C20 H20B 0.9600
C20 H20C 0.9600
B1 B2 1.716(10)
B1 S1 1.929(7)
B1 Mo1 2.322(7)
B1 Mo2 2.329(7)
B1 H7 1.25(5)
B1 H8 1.20(5)
B2 B3 1.698(11)
B2 Mo1 2.236(8)
B2 Mo2 2.239(8)
B2 H6 1.15(5)
B3 B4 1.718(11)
B3 Mo2 2.184(8)
B3 Mo1 2.187(8)
B3 H5 1.04(5)
B4 B5 1.744(11)
B4 Mo1 2.189(8)
B4 Mo2 2.194(9)
B4 H4 1.11(6)
B5 Mo1 2.318(8)
B5 Mo2 2.326(8)
B5 H1 1.29(5)
B5 H2 1.20(5)
B5 H3 1.29(6)
S1 Ru3' 2.217(7)
S1 Ru1' 2.306(7)
S1 Ru1 2.3405(17)
S1 Ru2 2.3464(18)
S1 Ru3 2.3694(18)
S1 Ru2' 2.406(7)
Mo1 Mo2 2.8247(8)
Mo1 H1 1.79(5)
Mo1 H7 1.82(5)
Mo2 H3 1.77(5)
Mo2 H8 1.81(5)
Ru1 C21 1.868(10)
Ru1 C23 1.869(11)
Ru1 C22 1.878(13)
Ru1 Ru3 2.7418(9)
Ru1 Ru2 2.7474(11)
Ru2 C26 1.864(10)
Ru2 C25 1.867(13)
Ru2 C24 1.882(13)
Ru2 Ru3 2.8793(9)
Ru3 C29 1.864(9)
Ru3 C28 1.879(9)
Ru3 C27 1.900(10)
C21 O1 1.148(9)
C22 O2 1.163(13)
C23 O3 1.160(11)
C24 O4 1.153(13)
C25 O5 1.159(13)
C26 O6 1.154(10)
C27 O7 1.134(10)
C28 O8 1.146(9)
C29 O9 1.125(10)
Ru1' C21' 1.897(15)
Ru1' C22' 1.901(16)
Ru1' C23' 1.902(16)
Ru1' Ru2' 2.751(12)
Ru1' Ru3' 2.777(10)
Ru2' C26' 1.892(14)
Ru2' C24' 1.893(15)
Ru2' C25' 1.905(16)
Ru2' Ru3' 2.745(10)
Ru3' C28' 1.891(15)
Ru3' C29' 1.903(16)
Ru3' C27' 1.910(16)
C21' O1' 1.156(15)
C22' O2' 1.154(16)
C23' O3' 1.158(16)
C24' O4' 1.152(15)
C25' O5' 1.162(17)
C26' O6' 1.153(14)
C27' O7' 1.169(16)
C28' O8' 1.157(16)
C29' O9' 1.163(16)

loop_
_geom_torsion_atom_site_label_1
_geom_torsion_atom_site_label_2
_geom_torsion_atom_site_label_3
_geom_torsion_atom_site_label_4
_geom_torsion
C5 C1 C2 C3 -1.7(8)
C7 C1 C2 C3 -176.8(7)
Mo1 C1 C2 C3 62.8(5)
C5 C1 C2 C8 171.1(7)
C7 C1 C2 C8 -4.1(12)
Mo1 C1 C2 C8 -124.4(7)
C5 C1 C2 Mo1 -64.5(5)
C7 C1 C2 Mo1 120.3(8)
C1 C2 C3 C4 1.6(8)
C8 C2 C3 C4 -171.3(7)
Mo1 C2 C3 C4 64.0(5)
C1 C2 C3 C9 175.0(6)
C8 C2 C3 C9 2.1(11)
Mo1 C2 C3 C9 -122.6(7)
C1 C2 C3 Mo1 -62.4(5)
C8 C2 C3 Mo1 124.7(7)
C2 C3 C4 C5 -0.9(8)
C9 C3 C4 C5 -174.2(7)
Mo1 C3 C4 C5 63.8(5)
C2 C3 C4 C10 174.9(7)
C9 C3 C4 C10 1.6(11)
Mo1 C3 C4 C10 -120.4(7)
C2 C3 C4 Mo1 -64.7(5)
C9 C3 C4 Mo1 122.0(7)
C3 C4 C5 C1 -0.2(8)
C10 C4 C5 C1 -175.9(7)
Mo1 C4 C5 C1 64.0(5)
C3 C4 C5 C6 174.0(7)
C10 C4 C5 C6 -1.7(12)
Mo1 C4 C5 C6 -121.8(7)
C3 C4 C5 Mo1 -64.2(5)
C10 C4 C5 Mo1 120.1(7)
C2 C1 C5 C4 1.2(8)
C7 C1 C5 C4 176.2(7)
Mo1 C1 C5 C4 -64.5(5)
C2 C1 C5 C6 -173.0(7)
C7 C1 C5 C6 2.1(12)
Mo1 C1 C5 C6 121.3(7)
C2 C1 C5 Mo1 65.7(5)
C7 C1 C5 Mo1 -119.2(8)
C15 C11 C12 C13 0.3(7)
C17 C11 C12 C13 -171.2(7)
Mo2 C11 C12 C13 63.7(4)
C15 C11 C12 C18 177.2(6)
C17 C11 C12 C18 5.7(11)
Mo2 C11 C12 C18 -119.4(7)
C15 C11 C12 Mo2 -63.4(4)
C17 C11 C12 Mo2 125.1(7)
C11 C12 C13 C14 -0.2(7)
C18 C12 C13 C14 -177.0(6)
Mo2 C12 C13 C14 64.7(4)
C11 C12 C13 C19 174.3(6)
C18 C12 C13 C19 -2.5(11)
Mo2 C12 C13 C19 -120.8(7)
C11 C12 C13 Mo2 -64.9(5)
C18 C12 C13 Mo2 118.3(7)
C12 C13 C14 C15 0.0(7)
C19 C13 C14 C15 -174.4(6)
Mo2 C13 C14 C15 64.8(5)
C12 C13 C14 C20 173.3(6)
C19 C13 C14 C20 -1.2(11)
Mo2 C13 C14 C20 -122.0(6)
C12 C13 C14 Mo2 -64.8(5)
C19 C13 C14 Mo2 120.8(7)
C13 C14 C15 C11 0.2(7)
C20 C14 C15 C11 -172.9(6)
Mo2 C14 C15 C11 63.7(5)
C13 C14 C15 C16 172.8(6)
C20 C14 C15 C16 -0.3(11)
Mo2 C14 C15 C16 -123.6(7)
C13 C14 C15 Mo2 -63.6(4)
C20 C14 C15 Mo2 123.3(7)
C12 C11 C15 C14 -0.3(7)
C17 C11 C15 C14 171.4(6)
Mo2 C11 C15 C14 -63.0(4)
C12 C11 C15 C16 -172.9(6)
C17 C11 C15 C16 -1.2(11)
Mo2 C11 C15 C16 124.4(7)
C12 C11 C15 Mo2 62.7(4)
C17 C11 C15 Mo2 -125.6(7)
S1 B1 B2 B3 -179.7(5)
Mo1 B1 B2 B3 42.0(6)
Mo2 B1 B2 B3 -41.9(5)
S1 B1 B2 Mo1 138.3(4)
Mo2 B1 B2 Mo1 -84.0(2)
S1 B1 B2 Mo2 -137.7(5)
Mo1 B1 B2 Mo2 84.0(2)
B1 B2 B3 B4 -0.3(10)
Mo1 B2 B3 B4 43.5(6)
Mo2 B2 B3 B4 -44.1(6)
B1 B2 B3 Mo2 43.8(6)
Mo1 B2 B3 Mo2 87.6(2)
B1 B2 B3 Mo1 -43.8(6)
Mo2 B2 B3 Mo1 -87.6(2)
B2 B3 B4 B5 0.3(10)
Mo2 B3 B4 B5 -44.5(6)
Mo1 B3 B4 B5 44.6(6)
B2 B3 B4 Mo1 -44.3(6)
Mo2 B3 B4 Mo1 -89.1(2)
B2 B3 B4 Mo2 44.9(6)
Mo1 B3 B4 Mo2 89.1(2)
B3 B4 B5 Mo1 -43.0(6)
Mo2 B4 B5 Mo1 -85.8(2)
B3 B4 B5 Mo2 42.8(6)
Mo1 B4 B5 Mo2 85.8(2)
B2 B1 S1 Ru3' 78.7(6)
Mo1 B1 S1 Ru3' 161.6(4)
Mo2 B1 S1 Ru3' -3.8(9)
B2 B1 S1 Ru1' -155.6(5)
Mo1 B1 S1 Ru1' -72.7(7)
Mo2 B1 S1 Ru1' 121.9(6)
B2 B1 S1 Ru1 -107.7(5)
Mo1 B1 S1 Ru1 -24.8(9)
Mo2 B1 S1 Ru1 169.8(3)
B2 B1 S1 Ru2 15.5(7)
Mo1 B1 S1 Ru2 98.3(6)
Mo2 B1 S1 Ru2 -67.1(7)
B2 B1 S1 Ru3 134.0(4)
Mo1 B1 S1 Ru3 -143.1(4)
Mo2 B1 S1 Ru3 51.5(8)
B2 B1 S1 Ru2' -46.7(7)
Mo1 B1 S1 Ru2' 36.2(9)
Mo2 B1 S1 Ru2' -129.2(6)
B2 B3 Mo1 B4 140.3(6)
Mo2 B3 Mo1 B4 69.1(4)
B4 B3 Mo1 B2 -140.3(6)
Mo2 B3 Mo1 B2 -71.2(4)
B2 B3 Mo1 C5 -118.4(5)
B4 B3 Mo1 C5 101.3(6)
Mo2 B3 Mo1 C5 170.5(4)
B2 B3 Mo1 C1 -148.6(4)
B4 B3 Mo1 C1 71.1(4)
Mo2 B3 Mo1 C1 140.3(2)
B2 B3 Mo1 B5 114.3(4)
B4 B3 Mo1 B5 -26.0(4)
Mo2 B3 Mo1 B5 43.1(3)
B2 B3 Mo1 C4 -80.6(4)
B4 B3 Mo1 C4 139.1(4)
Mo2 B3 Mo1 C4 -151.8(2)
B2 B3 Mo1 B1 25.6(4)
B4 B3 Mo1 B1 -114.7(4)
Mo2 B3 Mo1 B1 -45.6(2)
B2 B3 Mo1 C3 -94.9(4)
B4 B3 Mo1 C3 124.8(4)
Mo2 B3 Mo1 C3 -166.0(3)
B2 B3 Mo1 C2 -129.7(4)
B4 B3 Mo1 C2 90.0(4)
Mo2 B3 Mo1 C2 159.1(3)
B2 B3 Mo1 Mo2 71.2(4)
B4 B3 Mo1 Mo2 -69.1(4)
B5 B4 Mo1 B3 -142.1(6)
Mo2 B4 Mo1 B3 -68.6(4)
B3 B4 Mo1 B2 27.0(4)
B5 B4 Mo1 B2 -115.1(4)
Mo2 B4 Mo1 B2 -41.6(3)
B3 B4 Mo1 C5 -131.2(4)
B5 B4 Mo1 C5 86.8(5)
Mo2 B4 Mo1 C5 160.2(2)
B3 B4 Mo1 C1 -121.3(4)
B5 B4 Mo1 C1 96.6(4)
Mo2 B4 Mo1 C1 170.1(3)
B3 B4 Mo1 B5 142.1(6)
Mo2 B4 Mo1 B5 73.5(4)
B3 B4 Mo1 C4 -82.8(6)
B5 B4 Mo1 C4 135.1(5)
Mo2 B4 Mo1 C4 -151.4(4)
B3 B4 Mo1 B1 67.6(4)
B5 B4 Mo1 B1 -74.5(4)
Mo2 B4 Mo1 B1 -1.0(3)
B3 B4 Mo1 C3 -63.4(4)
B5 B4 Mo1 C3 154.5(4)
Mo2 B4 Mo1 C3 -132.0(2)
B3 B4 Mo1 C2 -87.3(4)
B5 B4 Mo1 C2 130.6(4)
Mo2 B4 Mo1 C2 -155.9(3)
B3 B4 Mo1 Mo2 68.6(4)
B5 B4 Mo1 Mo2 -73.5(4)
B1 B2 Mo1 B3 142.0(5)
Mo2 B2 Mo1 B3 68.4(3)
B3 B2 Mo1 B4 -27.6(4)
B1 B2 Mo1 B4 114.4(4)
Mo2 B2 Mo1 B4 40.9(3)
B3 B2 Mo1 C5 126.0(4)
B1 B2 Mo1 C5 -92.0(5)
Mo2 B2 Mo1 C5 -165.5(3)
B3 B2 Mo1 C1 63.8(7)
B1 B2 Mo1 C1 -154.2(5)
Mo2 B2 Mo1 C1 132.2(5)
B3 B2 Mo1 B5 -69.2(4)
B1 B2 Mo1 B5 72.8(4)
Mo2 B2 Mo1 B5 -0.7(3)
B3 B2 Mo1 C4 119.0(4)
B1 B2 Mo1 C4 -99.0(4)
Mo2 B2 Mo1 C4 -172.5(2)
B3 B2 Mo1 B1 -142.0(5)
Mo2 B2 Mo1 B1 -73.5(3)
B3 B2 Mo1 C3 85.6(4)
B1 B2 Mo1 C3 -132.4(4)
Mo2 B2 Mo1 C3 154.1(2)
B3 B2 Mo1 C2 57.1(4)
B1 B2 Mo1 C2 -161.0(3)
Mo2 B2 Mo1 C2 125.5(2)
B3 B2 Mo1 Mo2 -68.4(4)
B1 B2 Mo1 Mo2 73.5(3)
C4 C5 Mo1 B3 65.4(7)
C1 C5 Mo1 B3 -50.6(7)
C6 C5 Mo1 B3 -172.3(7)
C4 C5 Mo1 B4 132.9(5)
C1 C5 Mo1 B4 17.0(6)
C6 C5 Mo1 B4 -104.8(8)
C4 C5 Mo1 B2 -11.8(6)
C1 C5 Mo1 B2 -127.8(5)
C6 C5 Mo1 B2 110.5(8)
C4 C5 Mo1 C1 116.0(6)
C6 C5 Mo1 C1 -121.7(10)
C4 C5 Mo1 B5 -175.5(4)
C1 C5 Mo1 B5 68.5(5)
C6 C5 Mo1 B5 -53.2(9)
C1 C5 Mo1 C4 -116.0(6)
C6 C5 Mo1 C4 122.3(10)
C4 C5 Mo1 B1 -69.5(5)
C1 C5 Mo1 B1 174.5(4)
C6 C5 Mo1 B1 52.8(9)
C4 C5 Mo1 C3 37.5(4)
C1 C5 Mo1 C3 -78.5(4)
C6 C5 Mo1 C3 159.8(9)
C4 C5 Mo1 C2 78.7(4)
C1 C5 Mo1 C2 -37.3(4)
C6 C5 Mo1 C2 -159.0(9)
C4 C5 Mo1 Mo2 -143.7(7)
C1 C5 Mo1 Mo2 100.3(8)
C6 C5 Mo1 Mo2 -21.4(15)
C2 C1 Mo1 B3 34.2(6)
C5 C1 Mo1 B3 149.6(4)
C7 C1 Mo1 B3 -88.0(8)
C2 C1 Mo1 B4 77.6(5)
C5 C1 Mo1 B4 -167.0(5)
C7 C1 Mo1 B4 -44.7(8)
C2 C1 Mo1 B2 -10.8(8)
C5 C1 Mo1 B2 104.6(6)
C7 C1 Mo1 B2 -133.1(7)
C2 C1 Mo1 C5 -115.4(6)
C7 C1 Mo1 C5 122.3(10)
C2 C1 Mo1 B5 123.2(5)
C5 C1 Mo1 B5 -121.4(5)
C7 C1 Mo1 B5 0.9(8)
C2 C1 Mo1 C4 -78.2(5)
C5 C1 Mo1 C4 37.1(4)
C7 C1 Mo1 C4 159.5(9)
C2 C1 Mo1 B1 -128.6(8)
C5 C1 Mo1 B1 -13.2(10)
C7 C1 Mo1 B1 109.1(10)
C2 C1 Mo1 C3 -36.6(4)
C5 C1 Mo1 C3 78.8(5)
C7 C1 Mo1 C3 -158.9(9)
C5 C1 Mo1 C2 115.4(6)
C7 C1 Mo1 C2 -122.3(10)
C2 C1 Mo1 Mo2 90.5(5)
C5 C1 Mo1 Mo2 -154.1(3)
C7 C1 Mo1 Mo2 -31.7(9)
B4 B5 Mo1 B3 26.4(4)
Mo2 B5 Mo1 B3 -41.0(2)
Mo2 B5 Mo1 B4 -67.4(4)
B4 B5 Mo1 B2 68.1(4)
Mo2 B5 Mo1 B2 0.7(3)
B4 B5 Mo1 C5 -122.6(4)
Mo2 B5 Mo1 C5 170.1(2)
B4 B5 Mo1 C1 -89.2(4)
Mo2 B5 Mo1 C1 -156.5(2)
B4 B5 Mo1 C4 -127.7(5)
Mo2 B5 Mo1 C4 164.9(4)
B4 B5 Mo1 B1 109.8(4)
Mo2 B5 Mo1 B1 42.5(2)
B4 B5 Mo1 C3 -52.8(7)
Mo2 B5 Mo1 C3 -120.2(5)
B4 B5 Mo1 C2 -57.1(5)
Mo2 B5 Mo1 C2 -124.5(2)
B4 B5 Mo1 Mo2 67.4(4)
C5 C4 Mo1 B3 -141.2(4)
C3 C4 Mo1 B3 -25.2(6)
C10 C4 Mo1 B3 96.6(7)
C5 C4 Mo1 B4 -84.2(7)
C3 C4 Mo1 B4 31.8(8)
C10 C4 Mo1 B4 153.6(6)
C5 C4 Mo1 B2 172.2(4)
C3 C4 Mo1 B2 -71.8(5)
C10 C4 Mo1 B2 50.1(7)
C3 C4 Mo1 C5 116.0(6)
C10 C4 Mo1 C5 -122.2(9)
C5 C4 Mo1 C1 -37.9(4)
C3 C4 Mo1 C1 78.2(5)
C10 C4 Mo1 C1 -160.0(8)
C5 C4 Mo1 B5 8.2(7)
C3 C4 Mo1 B5 124.2(6)
C10 C4 Mo1 B5 -114.0(8)
C5 C4 Mo1 B1 126.1(4)
C3 C4 Mo1 B1 -117.9(5)
C10 C4 Mo1 B1 3.9(7)
C5 C4 Mo1 C3 -116.0(6)
C10 C4 Mo1 C3 121.8(9)
C5 C4 Mo1 C2 -78.9(4)
C3 C4 Mo1 C2 37.1(4)
C10 C4 Mo1 C2 158.9(8)
C5 C4 Mo1 Mo2 158.1(4)
C3 C4 Mo1 Mo2 -85.9(6)
C10 C4 Mo1 Mo2 36.0(10)
B2 B1 Mo1 B3 -26.1(4)
S1 B1 Mo1 B3 -127.6(7)
Mo2 B1 Mo1 B3 43.2(2)
B2 B1 Mo1 B4 -68.3(4)
S1 B1 Mo1 B4 -169.8(6)
Mo2 B1 Mo1 B4 0.9(3)
S1 B1 Mo1 B2 -101.5(7)
Mo2 B1 Mo1 B2 69.3(3)
B2 B1 Mo1 C5 129.1(4)
S1 B1 Mo1 C5 27.6(8)
Mo2 B1 Mo1 C5 -161.6(2)
B2 B1 Mo1 C1 138.4(7)
S1 B1 Mo1 C1 37.0(12)
Mo2 B1 Mo1 C1 -152.3(7)
B2 B1 Mo1 B5 -111.7(4)
S1 B1 Mo1 B5 146.8(6)
Mo2 B1 Mo1 B5 -42.4(2)
B2 B1 Mo1 C4 94.7(4)
S1 B1 Mo1 C4 -6.8(7)
Mo2 B1 Mo1 C4 164.0(2)
B2 B1 Mo1 C3 58.5(4)
S1 B1 Mo1 C3 -43.0(7)
Mo2 B1 Mo1 C3 127.8(2)
B2 B1 Mo1 C2 41.4(7)
S1 B1 Mo1 C2 -60.0(9)
Mo2 B1 Mo1 C2 110.7(5)
B2 B1 Mo1 Mo2 -69.3(3)
S1 B1 Mo1 Mo2 -170.7(8)
C2 C3 Mo1 B3 -85.2(4)
C4 C3 Mo1 B3 158.7(5)
C9 C3 Mo1 B3 36.4(7)
C2 C3 Mo1 B4 -45.0(5)
C4 C3 Mo1 B4 -161.1(5)
C9 C3 Mo1 B4 76.6(7)
C2 C3 Mo1 B2 -130.2(4)
C4 C3 Mo1 B2 113.7(5)
C9 C3 Mo1 B2 -8.6(7)
C2 C3 Mo1 C5 78.9(5)
C4 C3 Mo1 C5 -37.3(4)
C9 C3 Mo1 C5 -159.6(8)
C2 C3 Mo1 C1 36.6(4)
C4 C3 Mo1 C1 -79.5(5)
C9 C3 Mo1 C1 158.2(8)
C2 C3 Mo1 B5 -6.8(7)
C4 C3 Mo1 B5 -123.0(6)
C9 C3 Mo1 B5 114.8(8)
C2 C3 Mo1 C4 116.2(6)
C9 C3 Mo1 C4 -122.3(9)
C2 C3 Mo1 B1 -166.7(4)
C4 C3 Mo1 B1 77.2(5)
C9 C3 Mo1 B1 -45.1(7)
C4 C3 Mo1 C2 -116.2(6)
C9 C3 Mo1 C2 121.6(8)
C2 C3 Mo1 Mo2 -100.7(4)
C4 C3 Mo1 Mo2 143.2(4)
C9 C3 Mo1 Mo2 20.9(8)
C1 C2 Mo1 B3 -149.5(5)
C3 C2 Mo1 B3 93.2(4)
C8 C2 Mo1 B3 -27.6(8)
C1 C2 Mo1 B4 -103.2(5)
C3 C2 Mo1 B4 139.5(5)
C8 C2 Mo1 B4 18.7(8)
C1 C2 Mo1 B2 173.9(5)
C3 C2 Mo1 B2 56.6(5)
C8 C2 Mo1 B2 -64.2(8)
C1 C2 Mo1 C5 38.3(4)
C3 C2 Mo1 C5 -79.0(5)
C8 C2 Mo1 C5 160.3(9)
C3 C2 Mo1 C1 -117.3(6)
C8 C2 Mo1 C1 122.0(10)
C1 C2 Mo1 B5 -66.5(5)
C3 C2 Mo1 B5 176.3(4)
C8 C2 Mo1 B5 55.5(8)
C1 C2 Mo1 C4 79.7(5)
C3 C2 Mo1 C4 -37.5(4)
C8 C2 Mo1 C4 -158.3(9)
C1 C2 Mo1 B1 143.6(6)
C3 C2 Mo1 B1 26.3(8)
C8 C2 Mo1 B1 -94.5(9)
C1 C2 Mo1 C3 117.3(6)
C8 C2 Mo1 C3 -120.7(10)
C1 C2 Mo1 Mo2 -128.1(4)
C3 C2 Mo1 Mo2 114.6(4)
C8 C2 Mo1 Mo2 -6.1(9)
B2 B3 Mo2 B4 -139.9(5)
Mo1 B3 Mo2 B4 -68.9(4)
B4 B3 Mo2 B2 139.9(5)
Mo1 B3 Mo2 B2 71.0(3)
B2 B3 Mo2 C13 109.0(5)
B4 B3 Mo2 C13 -111.1(5)
Mo1 B3 Mo2 C13 180.0(3)
B2 B3 Mo2 C12 148.8(4)
B4 B3 Mo2 C12 -71.3(4)
Mo1 B3 Mo2 C12 -140.2(2)
B2 B3 Mo2 C14 80.6(4)
B4 B3 Mo2 C14 -139.6(4)
Mo1 B3 Mo2 C14 151.6(2)
B2 B3 Mo2 B5 -113.9(4)
B4 B3 Mo2 B5 25.9(4)
Mo1 B3 Mo2 B5 -43.0(2)
B2 B3 Mo2 B1 -25.6(4)
B4 B3 Mo2 B1 114.3(4)
Mo1 B3 Mo2 B1 45.4(2)
B2 B3 Mo2 C15 100.3(4)
B4 B3 Mo2 C15 -119.8(4)
Mo1 B3 Mo2 C15 171.3(3)
B2 B3 Mo2 C11 135.3(4)
B4 B3 Mo2 C11 -84.9(4)
Mo1 B3 Mo2 C11 -153.8(2)
B2 B3 Mo2 Mo1 -71.0(3)
B4 B3 Mo2 Mo1 68.9(4)
B5 B4 Mo2 B3 142.2(5)
Mo1 B4 Mo2 B3 68.8(3)
B3 B4 Mo2 B2 -27.3(4)
B5 B4 Mo2 B2 114.8(4)
Mo1 B4 Mo2 B2 41.5(3)
B3 B4 Mo2 C13 129.5(4)
B5 B4 Mo2 C13 -88.4(5)
Mo1 B4 Mo2 C13 -161.7(3)
B3 B4 Mo2 C12 125.7(4)
B5 B4 Mo2 C12 -92.1(4)
Mo1 B4 Mo2 C12 -165.5(2)
B3 B4 Mo2 C14 74.1(5)
B5 B4 Mo2 C14 -143.7(4)
Mo1 B4 Mo2 C14 142.9(3)
B3 B4 Mo2 B5 -142.2(5)
Mo1 B4 Mo2 B5 -73.3(3)
B3 B4 Mo2 B1 -67.9(4)
B5 B4 Mo2 B1 74.3(4)
Mo1 B4 Mo2 B1 1.0(3)
B3 B4 Mo2 C15 65.5(4)
B5 B4 Mo2 C15 -152.4(4)
Mo1 B4 Mo2 C15 134.3(2)
B3 B4 Mo2 C11 93.3(4)
B5 B4 Mo2 C11 -124.5(4)
Mo1 B4 Mo2 C11 162.1(3)
B3 B4 Mo2 Mo1 -68.8(3)
B5 B4 Mo2 Mo1 73.3(3)
B1 B2 Mo2 B3 -142.0(6)
Mo1 B2 Mo2 B3 -68.6(4)
B3 B2 Mo2 B4 27.9(4)
B1 B2 Mo2 B4 -114.1(4)
Mo1 B2 Mo2 B4 -40.8(3)
B3 B2 Mo2 C13 -129.2(4)
B1 B2 Mo2 C13 88.9(5)
Mo1 B2 Mo2 C13 162.2(2)
B3 B2 Mo2 C12 -73.5(7)
B1 B2 Mo2 C12 144.5(5)
Mo1 B2 Mo2 C12 -142.2(5)
B3 B2 Mo2 C14 -114.6(4)
B1 B2 Mo2 C14 103.5(4)
Mo1 B2 Mo2 C14 176.8(2)
B3 B2 Mo2 B5 69.4(4)
B1 B2 Mo2 B5 -72.6(4)
Mo1 B2 Mo2 B5 0.7(3)
B3 B2 Mo2 B1 142.0(6)
Mo1 B2 Mo2 B1 73.3(3)
B3 B2 Mo2 C15 -79.8(4)
B1 B2 Mo2 C15 138.2(4)
Mo1 B2 Mo2 C15 -148.5(2)
B3 B2 Mo2 C11 -54.3(5)
B1 B2 Mo2 C11 163.7(4)
Mo1 B2 Mo2 C11 -123.0(2)
B3 B2 Mo2 Mo1 68.6(4)
B1 B2 Mo2 Mo1 -73.3(3)
C12 C13 Mo2 B3 68.0(6)
C14 C13 Mo2 B3 -47.0(7)
C19 C13 Mo2 B3 -169.9(6)
C12 C13 Mo2 B4 -6.4(6)
C14 C13 Mo2 B4 -121.4(5)
C19 C13 Mo2 B4 115.7(6)
C12 C13 Mo2 B2 139.9(4)
C14 C13 Mo2 B2 24.8(6)
C19 C13 Mo2 B2 -98.1(7)
C14 C13 Mo2 C12 -115.0(6)
C19 C13 Mo2 C12 122.0(8)
C12 C13 Mo2 C14 115.0(6)
C19 C13 Mo2 C14 -122.9(8)
C12 C13 Mo2 B5 -60.9(5)
C14 C13 Mo2 B5 -175.9(4)
C19 C13 Mo2 B5 61.2(7)
C12 C13 Mo2 B1 -166.7(4)
C14 C13 Mo2 B1 78.2(5)
C19 C13 Mo2 B1 -44.7(7)
C12 C13 Mo2 C15 78.1(4)
C14 C13 Mo2 C15 -36.9(4)
C19 C13 Mo2 C15 -159.8(7)
C12 C13 Mo2 C11 37.0(4)
C14 C13 Mo2 C11 -78.1(4)
C19 C13 Mo2 C11 159.0(7)
C12 C13 Mo2 Mo1 -112.1(7)
C14 C13 Mo2 Mo1 132.9(6)
C19 C13 Mo2 Mo1 10.0(12)
C11 C12 Mo2 B3 -24.0(5)
C13 C12 Mo2 B3 -140.5(4)
C18 C12 Mo2 B3 97.6(6)
C11 C12 Mo2 B4 -68.0(5)
C13 C12 Mo2 B4 175.5(4)
C18 C12 Mo2 B4 53.6(6)
C11 C12 Mo2 B2 29.7(8)
C13 C12 Mo2 B2 -86.9(7)
C18 C12 Mo2 B2 151.2(6)
C11 C12 Mo2 C13 116.5(6)
C18 C12 Mo2 C13 -121.9(8)
C11 C12 Mo2 C14 78.2(4)
C13 C12 Mo2 C14 -38.3(4)
C18 C12 Mo2 C14 -160.2(7)
C11 C12 Mo2 B5 -113.9(4)
C13 C12 Mo2 B5 129.6(4)
C18 C12 Mo2 B5 7.7(6)
C11 C12 Mo2 B1 143.3(6)
C13 C12 Mo2 B1 26.8(8)
C18 C12 Mo2 B1 -95.1(8)
C11 C12 Mo2 C15 37.0(4)
C13 C12 Mo2 C15 -79.5(4)
C18 C12 Mo2 C15 158.6(7)
C13 C12 Mo2 C11 -116.5(6)
C18 C12 Mo2 C11 121.6(8)
C11 C12 Mo2 Mo1 -88.8(5)
C13 C12 Mo2 Mo1 154.7(3)
C18 C12 Mo2 Mo1 32.8(8)
C15 C14 Mo2 B3 35.8(5)
C13 C14 Mo2 B3 152.1(4)
C20 C14 Mo2 B3 -87.6(7)
C15 C14 Mo2 B4 -14.4(6)
C13 C14 Mo2 B4 101.9(6)
C20 C14 Mo2 B4 -137.7(7)
C15 C14 Mo2 B2 81.3(4)
C13 C14 Mo2 B2 -162.4(4)
C20 C14 Mo2 B2 -42.1(7)
C15 C14 Mo2 C13 -116.3(6)
C20 C14 Mo2 C13 120.3(9)
C15 C14 Mo2 C12 -78.3(4)
C13 C14 Mo2 C12 38.0(4)
C20 C14 Mo2 C12 158.3(8)
C15 C14 Mo2 B5 -107.8(7)
C13 C14 Mo2 B5 8.5(8)
C20 C14 Mo2 B5 128.8(7)
C15 C14 Mo2 B1 126.5(4)
C13 C14 Mo2 B1 -117.2(4)
C20 C14 Mo2 B1 3.1(7)
C13 C14 Mo2 C15 116.3(6)
C20 C14 Mo2 C15 -123.4(9)
C15 C14 Mo2 C11 -36.9(4)
C13 C14 Mo2 C11 79.3(4)
C20 C14 Mo2 C11 -160.3(8)
C15 C14 Mo2 Mo1 86.6(5)
C13 C14 Mo2 Mo1 -157.1(3)
C20 C14 Mo2 Mo1 -36.7(9)
B4 B5 Mo2 B3 -26.4(4)
Mo1 B5 Mo2 B3 41.0(2)
Mo1 B5 Mo2 B4 67.4(4)
B4 B5 Mo2 B2 -68.1(4)
Mo1 B5 Mo2 B2 -0.7(3)
B4 B5 Mo2 C13 126.8(4)
Mo1 B5 Mo2 C13 -165.8(2)
B4 B5 Mo2 C12 95.8(4)
Mo1 B5 Mo2 C12 163.2(2)
B4 B5 Mo2 C14 121.1(6)
Mo1 B5 Mo2 C14 -171.5(5)
B4 B5 Mo2 B1 -109.7(4)
Mo1 B5 Mo2 B1 -42.3(2)
B4 B5 Mo2 C15 49.8(6)
Mo1 B5 Mo2 C15 117.2(4)
B4 B5 Mo2 C11 61.5(4)
Mo1 B5 Mo2 C11 128.9(2)
B4 B5 Mo2 Mo1 -67.4(4)
B2 B1 Mo2 B3 26.1(4)
S1 B1 Mo2 B3 127.6(6)
Mo1 B1 Mo2 B3 -43.3(3)
B2 B1 Mo2 B4 68.4(4)
S1 B1 Mo2 B4 169.9(6)
Mo1 B1 Mo2 B4 -0.9(3)
S1 B1 Mo2 B2 101.5(7)
Mo1 B1 Mo2 B2 -69.4(4)
B2 B1 Mo2 C13 -125.5(4)
S1 B1 Mo2 C13 -24.0(7)
Mo1 B1 Mo2 C13 165.2(2)
B2 B1 Mo2 C12 -143.2(5)
S1 B1 Mo2 C12 -41.7(10)
Mo1 B1 Mo2 C12 147.5(5)
B2 B1 Mo2 C14 -88.4(4)
S1 B1 Mo2 C14 13.1(7)
Mo1 B1 Mo2 C14 -157.7(2)
B2 B1 Mo2 B5 111.6(4)
S1 B1 Mo2 B5 -146.9(6)
Mo1 B1 Mo2 B5 42.3(2)
B2 B1 Mo2 C15 -54.1(5)
S1 B1 Mo2 C15 47.4(7)
Mo1 B1 Mo2 C15 -123.4(3)
B2 B1 Mo2 C11 -44.1(9)
S1 B1 Mo2 C11 57.4(11)
Mo1 B1 Mo2 C11 -113.5(7)
B2 B1 Mo2 Mo1 69.4(4)
S1 B1 Mo2 Mo1 170.8(7)
C14 C15 Mo2 B3 -148.0(4)
C11 C15 Mo2 B3 95.2(5)
C16 C15 Mo2 B3 -26.9(7)
C14 C15 Mo2 B4 170.9(4)
C11 C15 Mo2 B4 54.0(5)
C16 C15 Mo2 B4 -68.0(8)
C14 C15 Mo2 B2 -103.6(4)
C11 C15 Mo2 B2 139.6(4)
C16 C15 Mo2 B2 17.5(7)
C14 C15 Mo2 C13 37.9(4)
C11 C15 Mo2 C13 -79.0(4)
C16 C15 Mo2 C13 159.0(8)
C14 C15 Mo2 C12 79.8(4)
C11 C15 Mo2 C12 -37.1(4)
C16 C15 Mo2 C12 -159.1(8)
C11 C15 Mo2 C14 -116.8(6)
C16 C15 Mo2 C14 121.1(9)
C14 C15 Mo2 B5 136.1(5)
C11 C15 Mo2 B5 19.2(7)
C16 C15 Mo2 B5 -102.8(8)
C14 C15 Mo2 B1 -69.2(5)
C11 C15 Mo2 B1 174.0(4)
C16 C15 Mo2 B1 51.9(8)
C14 C15 Mo2 C11 116.8(6)
C16 C15 Mo2 C11 -122.1(9)
C14 C15 Mo2 Mo1 -138.6(3)
C11 C15 Mo2 Mo1 104.6(4)
C16 C15 Mo2 Mo1 -17.4(8)
C12 C11 Mo2 B3 159.9(5)
C15 C11 Mo2 B3 -83.4(5)
C17 C11 Mo2 B3 37.1(7)
C12 C11 Mo2 B4 113.8(5)
C15 C11 Mo2 B4 -129.5(5)
C17 C11 Mo2 B4 -9.0(7)
C12 C11 Mo2 B2 -164.9(4)
C15 C11 Mo2 B2 -48.3(5)
C17 C11 Mo2 B2 72.2(7)
C12 C11 Mo2 C13 -37.4(4)
C15 C11 Mo2 C13 79.2(5)
C17 C11 Mo2 C13 -160.3(8)
C15 C11 Mo2 C12 116.7(6)
C17 C11 Mo2 C12 -122.8(9)
C12 C11 Mo2 C14 -79.8(4)
C15 C11 Mo2 C14 36.9(4)
C17 C11 Mo2 C14 157.4(8)
C12 C11 Mo2 B5 75.1(5)
C15 C11 Mo2 B5 -168.2(4)
C17 C11 Mo2 B5 -47.8(7)
C12 C11 Mo2 B1 -131.0(7)
C15 C11 Mo2 B1 -14.3(9)
C17 C11 Mo2 B1 106.2(9)
C12 C11 Mo2 C15 -116.7(6)
C17 C11 Mo2 C15 120.5(9)
C12 C11 Mo2 Mo1 132.5(4)
C15 C11 Mo2 Mo1 -110.9(4)
C17 C11 Mo2 Mo1 9.6(8)
B4 Mo1 Mo2 B3 -61.8(4)
B2 Mo1 Mo2 B3 59.8(4)
C5 Mo1 Mo2 B3 -158.0(9)
C1 Mo1 Mo2 B3 -78.8(4)
B5 Mo1 Mo2 B3 -121.0(4)
C4 Mo1 Mo2 B3 77.4(5)
B1 Mo1 Mo2 B3 117.0(4)
C3 Mo1 Mo2 B3 20.5(4)
C2 Mo1 Mo2 B3 -28.6(4)
B3 Mo1 Mo2 B4 61.8(4)
B2 Mo1 Mo2 B4 121.7(4)
C5 Mo1 Mo2 B4 -96.2(9)
C1 Mo1 Mo2 B4 -17.0(4)
B5 Mo1 Mo2 B4 -59.2(4)
C4 Mo1 Mo2 B4 139.3(5)
B1 Mo1 Mo2 B4 178.8(4)
C3 Mo1 Mo2 B4 82.4(4)
C2 Mo1 Mo2 B4 33.3(4)
B3 Mo1 Mo2 B2 -59.8(4)
B4 Mo1 Mo2 B2 -121.7(4)
C5 Mo1 Mo2 B2 142.1(9)
C1 Mo1 Mo2 B2 -138.7(4)
B5 Mo1 Mo2 B2 179.1(3)
C4 Mo1 Mo2 B2 17.6(5)
B1 Mo1 Mo2 B2 57.1(3)
C3 Mo1 Mo2 B2 -39.3(4)
C2 Mo1 Mo2 B2 -88.4(4)
B3 Mo1 Mo2 C13 -179.9(8)
B4 Mo1 Mo2 C13 118.2(8)
B2 Mo1 Mo2 C13 -120.1(8)
C5 Mo1 Mo2 C13 22.1(11)
C1 Mo1 Mo2 C13 101.3(8)
B5 Mo1 Mo2 C13 59.0(8)
C4 Mo1 Mo2 C13 -102.5(9)
B1 Mo1 Mo2 C13 -63.0(8)
C3 Mo1 Mo2 C13 -159.4(8)
C2 Mo1 Mo2 C13 151.5(8)
B3 Mo1 Mo2 C12 89.1(4)
B4 Mo1 Mo2 C12 27.2(4)
B2 Mo1 Mo2 C12 148.9(4)
C5 Mo1 Mo2 C12 -69.0(9)
C1 Mo1 Mo2 C12 10.3(5)
B5 Mo1 Mo2 C12 -32.0(4)
C4 Mo1 Mo2 C12 166.5(5)
B1 Mo1 Mo2 C12 -154.0(4)
C3 Mo1 Mo2 C12 109.6(4)
C2 Mo1 Mo2 C12 60.5(4)
B3 Mo1 Mo2 C14 -66.6(5)
B4 Mo1 Mo2 C14 -128.4(5)
B2 Mo1 Mo2 C14 -6.7(5)
C5 Mo1 Mo2 C14 135.4(9)
C1 Mo1 Mo2 C14 -145.4(5)
B5 Mo1 Mo2 C14 172.4(5)
C4 Mo1 Mo2 C14 10.9(6)
B1 Mo1 Mo2 C14 50.4(5)
C3 Mo1 Mo2 C14 -46.1(5)
C2 Mo1 Mo2 C14 -95.1(5)
B3 Mo1 Mo2 B5 121.0(4)
B4 Mo1 Mo2 B5 59.2(4)
B2 Mo1 Mo2 B5 -179.1(3)
C5 Mo1 Mo2 B5 -37.0(9)
C1 Mo1 Mo2 B5 42.2(4)
C4 Mo1 Mo2 B5 -161.5(5)
B1 Mo1 Mo2 B5 -122.0(3)
C3 Mo1 Mo2 B5 141.5(4)
C2 Mo1 Mo2 B5 92.5(4)
B3 Mo1 Mo2 B1 -117.0(4)
B4 Mo1 Mo2 B1 -178.8(4)
B2 Mo1 Mo2 B1 -57.1(3)
C5 Mo1 Mo2 B1 85.0(9)
C1 Mo1 Mo2 B1 164.2(4)
B5 Mo1 Mo2 B1 122.0(3)
C4 Mo1 Mo2 B1 -39.5(5)
C3 Mo1 Mo2 B1 -96.5(4)
C2 Mo1 Mo2 B1 -145.5(4)
B3 Mo1 Mo2 C15 -12.3(4)
B4 Mo1 Mo2 C15 -74.2(4)
B2 Mo1 Mo2 C15 47.5(4)
C5 Mo1 Mo2 C15 -170.4(9)
C1 Mo1 Mo2 C15 -91.1(4)
B5 Mo1 Mo2 C15 -133.4(4)
C4 Mo1 Mo2 C15 65.1(5)
B1 Mo1 Mo2 C15 104.6(4)
C3 Mo1 Mo2 C15 8.2(4)
C2 Mo1 Mo2 C15 -40.9(4)
B3 Mo1 Mo2 C11 37.1(4)
B4 Mo1 Mo2 C11 -24.7(4)
B2 Mo1 Mo2 C11 97.0(3)
C5 Mo1 Mo2 C11 -120.9(9)
C1 Mo1 Mo2 C11 -41.7(4)
B5 Mo1 Mo2 C11 -83.9(3)
C4 Mo1 Mo2 C11 114.6(5)
B1 Mo1 Mo2 C11 154.1(3)
C3 Mo1 Mo2 C11 57.6(4)
C2 Mo1 Mo2 C11 8.6(4)
B1 S1 Ru1 C21 -174.8(6)
Ru3' S1 Ru1 C21 1.1(6)
Ru1' S1 Ru1 C21 -80.3(6)
Ru2 S1 Ru1 C21 43.3(5)
Ru3 S1 Ru1 C21 -36.9(5)
Ru2' S1 Ru1 C21 77.7(6)
B1 S1 Ru1 C23 55.9(5)
Ru3' S1 Ru1 C23 -128.3(4)
Ru1' S1 Ru1 C23 150.4(5)
Ru2 S1 Ru1 C23 -86.0(4)
Ru3 S1 Ru1 C23 -166.2(4)
Ru2' S1 Ru1 C23 -51.6(5)
B1 S1 Ru1 C22 -45.9(6)
Ru3' S1 Ru1 C22 130.0(5)
Ru1' S1 Ru1 C22 48.6(5)
Ru2 S1 Ru1 C22 172.2(4)
Ru3 S1 Ru1 C22 92.0(4)
Ru2' S1 Ru1 C22 -153.4(5)
B1 S1 Ru1 Ru3 -137.9(4)
Ru3' S1 Ru1 Ru3 37.92(17)
Ru1' S1 Ru1 Ru3 -43.4(3)
Ru2 S1 Ru1 Ru3 80.16(5)
Ru2' S1 Ru1 Ru3 114.6(3)
B1 S1 Ru1 Ru2 141.9(4)
Ru3' S1 Ru1 Ru2 -42.24(17)
Ru1' S1 Ru1 Ru2 -123.6(3)
Ru3 S1 Ru1 Ru2 -80.16(5)
Ru2' S1 Ru1 Ru2 34.4(3)
B1 S1 Ru2 C26 -165.9(8)
Ru3' S1 Ru2 C26 73.6(8)
Ru1' S1 Ru2 C26 7.4(8)
Ru1 S1 Ru2 C26 -19.8(7)
Ru3 S1 Ru2 C26 54.9(7)
Ru2' S1 Ru2 C26 -52.2(8)
B1 S1 Ru2 C25 39.5(6)
Ru3' S1 Ru2 C25 -80.9(5)
Ru1' S1 Ru2 C25 -147.1(5)
Ru1 S1 Ru2 C25 -174.3(5)
Ru3 S1 Ru2 C25 -99.7(5)
Ru2' S1 Ru2 C25 153.2(5)
B1 S1 Ru2 C24 -58.8(6)
Ru3' S1 Ru2 C24 -179.2(5)
Ru1' S1 Ru2 C24 114.6(5)
Ru1 S1 Ru2 C24 87.4(5)
Ru3 S1 Ru2 C24 162.1(5)
Ru2' S1 Ru2 C24 54.9(5)
B1 S1 Ru2 Ru1 -146.2(3)
Ru3' S1 Ru2 Ru1 93.4(3)
Ru1' S1 Ru2 Ru1 27.2(2)
Ru3 S1 Ru2 Ru1 74.68(4)
Ru2' S1 Ru2 Ru1 -32.5(3)
B1 S1 Ru2 Ru3 139.2(3)
Ru3' S1 Ru2 Ru3 18.7(3)
Ru1' S1 Ru2 Ru3 -47.5(2)
Ru1 S1 Ru2 Ru3 -74.68(4)
Ru2' S1 Ru2 Ru3 -107.1(3)
C21 Ru1 Ru2 C26 12.6(5)
C23 Ru1 Ru2 C26 -81.7(5)
C22 Ru1 Ru2 C26 148.9(11)
S1 Ru1 Ru2 C26 169.5(4)
Ru3 Ru1 Ru2 C26 105.0(4)
C21 Ru1 Ru2 C25 -138.7(15)
C23 Ru1 Ru2 C25 127.0(15)
C22 Ru1 Ru2 C25 -2.4(18)
S1 Ru1 Ru2 C25 18.2(14)
Ru3 Ru1 Ru2 C25 -46.3(14)
C21 Ru1 Ru2 C24 106.0(6)
C23 Ru1 Ru2 C24 11.7(6)
C22 Ru1 Ru2 C24 -117.7(12)
S1 Ru1 Ru2 C24 -97.1(5)
Ru3 Ru1 Ru2 C24 -161.6(5)
C21 Ru1 Ru2 S1 -156.9(3)
C23 Ru1 Ru2 S1 108.8(3)
C22 Ru1 Ru2 S1 -20.6(11)
Ru3 Ru1 Ru2 S1 -64.48(5)
C21 Ru1 Ru2 Ru3 -92.4(3)
C23 Ru1 Ru2 Ru3 173.3(3)
C22 Ru1 Ru2 Ru3 43.9(11)
S1 Ru1 Ru2 Ru3 64.48(5)
B1 S1 Ru3 C29 59.3(4)
Ru3' S1 Ru3 C29 179.4(4)
Ru1' S1 Ru3 C29 -55.1(4)
Ru1 S1 Ru3 C29 -84.8(3)
Ru2 S1 Ru3 C29 -160.2(3)
Ru2' S1 Ru3 C29 -120.2(4)
B1 S1 Ru3 C28 169.7(6)
Ru3' S1 Ru3 C28 -70.2(6)
Ru1' S1 Ru3 C28 55.4(6)
Ru1 S1 Ru3 C28 25.7(5)
Ru2 S1 Ru3 C28 -49.7(5)
Ru2' S1 Ru3 C28 -9.8(6)
B1 S1 Ru3 C27 -39.3(4)
Ru3' S1 Ru3 C27 80.8(4)
Ru1' S1 Ru3 C27 -153.6(4)
Ru1 S1 Ru3 C27 176.7(3)
Ru2 S1 Ru3 C27 101.3(3)
Ru2' S1 Ru3 C27 141.2(4)
B1 S1 Ru3 Ru1 144.0(3)
Ru3' S1 Ru3 Ru1 -95.9(3)
Ru1' S1 Ru3 Ru1 29.7(2)
Ru2 S1 Ru3 Ru1 -75.40(5)
Ru2' S1 Ru3 Ru1 -35.5(2)
B1 S1 Ru3 Ru2 -140.6(3)
Ru3' S1 Ru3 Ru2 -20.5(3)
Ru1' S1 Ru3 Ru2 105.1(3)
Ru1 S1 Ru3 Ru2 75.40(5)
Ru2' S1 Ru3 Ru2 39.9(2)
C21 Ru1 Ru3 C29 -98.8(4)
C23 Ru1 Ru3 C29 144.0(10)
C22 Ru1 Ru3 C29 -0.2(5)
S1 Ru1 Ru3 C29 101.1(3)
Ru2 Ru1 Ru3 C29 164.6(3)
C21 Ru1 Ru3 C28 -6.0(4)
C23 Ru1 Ru3 C28 -123.2(10)
C22 Ru1 Ru3 C28 92.6(5)
S1 Ru1 Ru3 C28 -166.1(3)
Ru2 Ru1 Ru3 C28 -102.6(3)
C21 Ru1 Ru3 C27 148.6(11)
C23 Ru1 Ru3 C27 31.4(14)
C22 Ru1 Ru3 C27 -112.8(11)
S1 Ru1 Ru3 C27 -11.5(10)
Ru2 Ru1 Ru3 C27 52.0(10)
C21 Ru1 Ru3 S1 160.1(3)
C23 Ru1 Ru3 S1 42.9(10)
C22 Ru1 Ru3 S1 -101.3(4)
Ru2 Ru1 Ru3 S1 63.49(6)
C21 Ru1 Ru3 Ru2 96.6(3)
C23 Ru1 Ru3 Ru2 -20.6(10)
C22 Ru1 Ru3 Ru2 -164.8(4)
S1 Ru1 Ru3 Ru2 -63.49(6)
C26 Ru2 Ru3 C29 -115.3(7)
C25 Ru2 Ru3 C29 137.9(7)
C24 Ru2 Ru3 C29 4.9(10)
S1 Ru2 Ru3 C29 37.6(5)
Ru1 Ru2 Ru3 C29 -29.0(5)
C26 Ru2 Ru3 C28 1.5(5)
C25 Ru2 Ru3 C28 -105.4(5)
C24 Ru2 Ru3 C28 121.7(9)
S1 Ru2 Ru3 C28 154.4(3)
Ru1 Ru2 Ru3 C28 87.8(3)
C26 Ru2 Ru3 C27 106.9(5)
C25 Ru2 Ru3 C27 0.1(5)
C24 Ru2 Ru3 C27 -132.9(9)
S1 Ru2 Ru3 C27 -100.2(3)
Ru1 Ru2 Ru3 C27 -166.8(3)
C26 Ru2 Ru3 S1 -152.9(4)
C25 Ru2 Ru3 S1 100.3(4)
C24 Ru2 Ru3 S1 -32.7(9)
Ru1 Ru2 Ru3 S1 -66.57(6)
C26 Ru2 Ru3 Ru1 -86.3(4)
C25 Ru2 Ru3 Ru1 166.8(4)
C24 Ru2 Ru3 Ru1 33.9(9)
S1 Ru2 Ru3 Ru1 66.57(6)
C23 Ru1 C21 O1 60(28)
C22 Ru1 C21 O1 156(28)
S1 Ru1 C21 O1 -73(28)
Ru3 Ru1 C21 O1 -103(28)
Ru2 Ru1 C21 O1 -39(28)
C21 Ru1 C22 O2 110(29)
C23 Ru1 C22 O2 -157(29)
S1 Ru1 C22 O2 -44(29)
Ru3 Ru1 C22 O2 12(29)
Ru2 Ru1 C22 O2 -27(30)
C21 Ru1 C23 O3 26(11)
C22 Ru1 C23 O3 -72(11)
S1 Ru1 C23 O3 -180(100)
Ru3 Ru1 C23 O3 144(11)
Ru2 Ru1 C23 O3 125(11)
C26 Ru2 C24 O4 112(86)
C25 Ru2 C24 O4 -148(86)
S1 Ru2 C24 O4 -37(86)
Ru1 Ru2 C24 O4 17(86)
Ru3 Ru2 C24 O4 -12(87)
C26 Ru2 C25 O5 -33(11)
C24 Ru2 C25 O5 -127(11)
S1 Ru2 C25 O5 133(11)
Ru1 Ru2 C25 O5 118(10)
Ru3 Ru2 C25 O5 77(11)
C25 Ru2 C26 O6 98(100)
C24 Ru2 C26 O6 -165(100)
S1 Ru2 C26 O6 -57(100)
Ru1 Ru2 C26 O6 -73(100)
Ru3 Ru2 C26 O6 -15(100)
C29 Ru3 C27 O7 68(12)
C28 Ru3 C27 O7 -25(12)
S1 Ru3 C27 O7 171(12)
Ru1 Ru3 C27 O7 -179(100)
Ru2 Ru3 C27 O7 -133(12)
C29 Ru3 C28 O8 157(48)
C27 Ru3 C28 O8 -108(48)
S1 Ru3 C28 O8 45(48)
Ru1 Ru3 C28 O8 66(48)
Ru2 Ru3 C28 O8 7(48)
C28 Ru3 C29 O9 54(23)
C27 Ru3 C29 O9 -45(23)
S1 Ru3 C29 O9 -157(23)
Ru1 Ru3 C29 O9 149(23)
Ru2 Ru3 C29 O9 174(100)
B1 S1 Ru1' C21' -173(5)
Ru3' S1 Ru1' C21' -25(5)
Ru1 S1 Ru1' C21' 66(5)
Ru2 S1 Ru1' C21' 14(5)
Ru3 S1 Ru1' C21' -56(5)
Ru2' S1 Ru1' C21' 51(5)
B1 S1 Ru1' C22' 45(3)
Ru3' S1 Ru1' C22' -168(3)
Ru1 S1 Ru1' C22' -77(3)
Ru2 S1 Ru1' C22' -129(3)
Ru3 S1 Ru1' C22' 162(3)
Ru2' S1 Ru1' C22' -91(3)
B1 S1 Ru1' C23' -58(4)
Ru3' S1 Ru1' C23' 90(4)
Ru1 S1 Ru1' C23' -179(4)
Ru2 S1 Ru1' C23' 129(4)
Ru3 S1 Ru1' C23' 60(4)
Ru2' S1 Ru1' C23' 166(4)
B1 S1 Ru1' Ru2' 136.0(4)
Ru3' S1 Ru1' Ru2' -76.3(3)
Ru1 S1 Ru1' Ru2' 14.6(3)
Ru2 S1 Ru1' Ru2' -37.7(2)
Ru3 S1 Ru1' Ru2' -106.8(3)
B1 S1 Ru1' Ru3' -147.7(4)
Ru1 S1 Ru1' Ru3' 90.9(3)
Ru2 S1 Ru1' Ru3' 38.54(18)
Ru3 S1 Ru1' Ru3' -30.6(2)
Ru2' S1 Ru1' Ru3' 76.3(3)
B1 S1 Ru2' C26' 160(5)
Ru3' S1 Ru2' C26' 13(5)
Ru1' S1 Ru2' C26' -68(5)
Ru1 S1 Ru2' C26' -80(5)
Ru2 S1 Ru2' C26' 47(5)
Ru3 S1 Ru2' C26' -21(5)
B1 S1 Ru2' C24' -27(5)
Ru3' S1 Ru2' C24' -174(4)
Ru1' S1 Ru2' C24' 106(4)
Ru1 S1 Ru2' C24' 93(4)
Ru2 S1 Ru2' C24' -140(5)
Ru3 S1 Ru2' C24' 153(4)
B1 S1 Ru2' C25' 63.1(11)
Ru3' S1 Ru2' C25' -83.9(10)
Ru1' S1 Ru2' C25' -164.3(10)
Ru1 S1 Ru2' C25' -176.8(10)
Ru2 S1 Ru2' C25' -49.9(10)
Ru3 S1 Ru2' C25' -117.4(10)
B1 S1 Ru2' Ru3' 147.0(4)
Ru1' S1 Ru2' Ru3' -80.4(3)
Ru1 S1 Ru2' Ru3' -92.9(3)
Ru2 S1 Ru2' Ru3' 34.1(2)
Ru3 S1 Ru2' Ru3' -33.47(19)
B1 S1 Ru2' Ru1' -132.6(4)
Ru3' S1 Ru2' Ru1' 80.4(3)
Ru1 S1 Ru2' Ru1' -12.5(3)
Ru2 S1 Ru2' Ru1' 114.4(3)
Ru3 S1 Ru2' Ru1' 46.9(2)
C21' Ru1' Ru2' C26' -15(5)
C22' Ru1' Ru2' C26' -119(6)
C23' Ru1' Ru2' C26' 88(13)
S1 Ru1' Ru2' C26' 141(4)
Ru3' Ru1' Ru2' C26' 81(4)
C21' Ru1' Ru2' C24' 91(4)
C22' Ru1' Ru2' C24' -13(5)
C23' Ru1' Ru2' C24' -167(13)
S1 Ru1' Ru2' C24' -113(3)
Ru3' Ru1' Ru2' C24' -174(3)
C21' Ru1' Ru2' C25' -127(5)
C22' Ru1' Ru2' C25' 129(6)
C23' Ru1' Ru2' C25' -25(13)
S1 Ru1' Ru2' C25' 29(4)
Ru3' Ru1' Ru2' C25' -32(4)
C21' Ru1' Ru2' S1 -156(3)
C22' Ru1' Ru2' S1 100(4)
C23' Ru1' Ru2' S1 -54(13)
Ru3' Ru1' Ru2' S1 -60.7(2)
C21' Ru1' Ru2' Ru3' -95(3)
C22' Ru1' Ru2' Ru3' 161(4)
C23' Ru1' Ru2' Ru3' 7(13)
S1 Ru1' Ru2' Ru3' 60.7(2)
B1 S1 Ru3' C28' -178(12)
Ru1' S1 Ru3' C28' 40(12)
Ru1 S1 Ru3' C28' 6(12)
Ru2 S1 Ru3' C28' -70(12)
Ru3 S1 Ru3' C28' 80(12)
Ru2' S1 Ru3' C28' -35(12)
B1 S1 Ru3' C29' -49(4)
Ru1' S1 Ru3' C29' 169(4)
Ru1 S1 Ru3' C29' 135(4)
Ru2 S1 Ru3' C29' 60(4)
Ru3 S1 Ru3' C29' -151(4)
Ru2' S1 Ru3' C29' 95(4)
B1 S1 Ru3' C27' 43(2)
Ru1' S1 Ru3' C27' -99(2)
Ru1 S1 Ru3' C27' -133(2)
Ru2 S1 Ru3' C27' 152(2)
Ru3 S1 Ru3' C27' -59(2)
Ru2' S1 Ru3' C27' -173(2)
B1 S1 Ru3' Ru2' -143.6(5)
Ru1' S1 Ru3' Ru2' 74.6(3)
Ru1 S1 Ru3' Ru2' 40.6(2)
Ru2 S1 Ru3' Ru2' -34.7(3)
Ru3 S1 Ru3' Ru2' 114.4(3)
B1 S1 Ru3' Ru1' 141.8(5)
Ru1 S1 Ru3' Ru1' -34.1(2)
Ru2 S1 Ru3' Ru1' -109.3(3)
Ru3 S1 Ru3' Ru1' 39.8(3)
Ru2' S1 Ru3' Ru1' -74.6(3)
C26' Ru2' Ru3' C28' -8(6)
C24' Ru2' Ru3' C28' -142(34)
C25' Ru2' Ru3' C28' -97(6)
S1 Ru2' Ru3' C28' 164(5)
Ru1' Ru2' Ru3' C28' 100(5)
C26' Ru2' Ru3' C29' 89(5)
C24' Ru2' Ru3' C29' -45(34)
C25' Ru2' Ru3' C29' 0(5)
S1 Ru2' Ru3' C29' -99(4)
Ru1' Ru2' Ru3' C29' -163(4)
C26' Ru2' Ru3' C27' -152(8)
C24' Ru2' Ru3' C27' 73(34)
C25' Ru2' Ru3' C27' 118(8)
S1 Ru2' Ru3' C27' 19(7)
Ru1' Ru2' Ru3' C27' -44(8)
C26' Ru2' Ru3' S1 -172(3)
C24' Ru2' Ru3' S1 54(33)
C25' Ru2' Ru3' S1 99(4)
Ru1' Ru2' Ru3' S1 -63.9(2)
C26' Ru2' Ru3' Ru1' -108(3)
C24' Ru2' Ru3' Ru1' 118(33)
C25' Ru2' Ru3' Ru1' 163(4)
S1 Ru2' Ru3' Ru1' 63.9(2)
C21' Ru1' Ru3' C28' 6(7)
C22' Ru1' Ru3' C28' -136(9)
C23' Ru1' Ru3' C28' 89(7)
S1 Ru1' Ru3' C28' -162(6)
Ru2' Ru1' Ru3' C28' -93(6)
C21' Ru1' Ru3' C29' 142(9)
C22' Ru1' Ru3' C29' 0(12)
C23' Ru1' Ru3' C29' -134(10)
S1 Ru1' Ru3' C29' -25(9)
Ru2' Ru1' Ru3' C29' 44(9)
C21' Ru1' Ru3' C27' -96(4)
C22' Ru1' Ru3' C27' 123(8)
C23' Ru1' Ru3' C27' -12(5)
S1 Ru1' Ru3' C27' 97(3)
Ru2' Ru1' Ru3' C27' 166(3)
C21' Ru1' Ru3' S1 167(2)
C22' Ru1' Ru3' S1 26(7)
C23' Ru1' Ru3' S1 -109(3)
Ru2' Ru1' Ru3' S1 69.1(2)
C21' Ru1' Ru3' Ru2' 98(2)
C22' Ru1' Ru3' Ru2' -43(7)
C23' Ru1' Ru3' Ru2' -178(3)
S1 Ru1' Ru3' Ru2' -69.1(2)
C22' Ru1' C21' O1' 73(45)
C23' Ru1' C21' O1' 167(45)
S1 Ru1' C21' O1' -70(46)
Ru2' Ru1' C21' O1' -29(45)
Ru3' Ru1' C21' O1' -90(45)
C21' Ru1' C22' O2' 108(60)
C23' Ru1' C22' O2' 25(61)
S1 Ru1' C22' O2' -91(61)
Ru2' Ru1' C22' O2' -148(60)
Ru3' Ru1' C22' O2' -111(58)
C21' Ru1' C23' O3' -64(37)
C22' Ru1' C23' O3' 37(37)
S1 Ru1' C23' O3' 144(36)
Ru2' Ru1' C23' O3' -169(26)
Ru3' Ru1' C23' O3' -163(36)
C26' Ru2' C24' O4' -164(63)
C25' Ru2' C24' O4' -75(63)
S1 Ru2' C24' O4' 20(65)
Ru3' Ru2' C24' O4' -30(93)
Ru1' Ru2' C24' O4' 85(63)
C26' Ru2' C25' O5' 70(33)
C24' Ru2' C25' O5' -25(33)
S1 Ru2' C25' O5' -151(33)
Ru3' Ru2' C25' O5' 159(33)
Ru1' Ru2' C25' O5' -173(30)
C24' Ru2' C26' O6' 64(100)
C25' Ru2' C26' O6' -22(100)
S1 Ru2' C26' O6' -121(100)
Ru3' Ru2' C26' O6' -111(100)
Ru1' Ru2' C26' O6' -171(100)
C28' Ru3' C27' O7' 96(31)
C29' Ru3' C27' O7' 1(31)
S1 Ru3' C27' O7' -103(31)
Ru2' Ru3' C27' O7' -120(28)
Ru1' Ru3' C27' O7' -158(30)
C29' Ru3' C28' O8' -162(100)
C27' Ru3' C28' O8' 109(100)
S1 Ru3' C28' O8' -31(100)
Ru2' Ru3' C28' O8' -59(100)
Ru1' Ru3' C28' O8' 1(100)
C28' Ru3' C29' O9' -51(50)
C27' Ru3' C29' O9' 46(49)
S1 Ru3' C29' O9' 151(49)
Ru2' Ru3' C29' O9' -151(49)
Ru1' Ru3' C29' O9' 171(43)
